data_7720105
loop_
_publ_author_name
'Kuzman, D.'
'Damjanovi&#x107;, V'
'Toplak, J.'
'Medak, G.'
'Halasz, I.'
'Hrenar, T.'
'Cindri&#x107;, M'
'Vrdoljak, V.'

_publ_section_title
;
 Synthesis, structural characterization and properties of a series of
 heteropolyoxomolybdates:
 [AlMo<sub>6</sub>(OH)<sub>6</sub>O<sub>18</sub>]<sup>3-</sup>,
 [GeMo<sub>12</sub>O<sub>40</sub>]<sup>4-</sup>,
 [GeMo<sub>6</sub>O<sub>22</sub>(Hmal)<sub>3</sub>]<sup>7-</sup>,
 [SiMo<sub>12</sub>O<sub>40</sub>]<sup>4-</sup>, and
 [TeMo<sub>6</sub>O<sub>24</sub>]<sup>6</sup>.
;
_journal_issue 8
_journal_name_full 'Dalton transactions (Cambridge, England : 2003)'
_journal_page_first 3442
_journal_page_last 3453
_journal_paper_doi 10.1039/d5dt03064a
_journal_volume 55
_journal_year 2026
_chemical_formula_moiety 'Ge Mo12 O40, 4(C6 H16 Co N4 O4), 12H2O'
_chemical_formula_sum 'C24 H88 Co4 Ge Mo12 N16 O68'
_chemical_formula_weight 3148.69
_space_group_crystal_system monoclinic
_space_group_IT_number 14
_space_group_name_Hall '-P 2yn'
_space_group_name_H-M_alt 'P 1 21/n 1'
_atom_sites_solution_hydrogens geom
_audit_creation_date 2025-12-10
_audit_creation_method
;
Olex2 1.5
(compiled 2025.07.13 svn.rb7424aed for OlexSys, GUI svn.r7314)
;
_audit_update_record
;
2025-12-10 deposited with the CCDC.	2026-01-20 downloaded from the CCDC.
;
_cell_angle_alpha 90
_cell_angle_beta 93.300(5)
_cell_angle_gamma 90
_cell_formula_units_Z 2
_cell_length_a 13.1320(7)
_cell_length_b 12.0745(7)
_cell_length_c 25.9671(16)
_cell_measurement_reflns_used 3815
_cell_measurement_temperature 177.1(2)
_cell_measurement_theta_max 77.4250
_cell_measurement_theta_min 3.4180
_cell_volume 4110.6(4)
_computing_cell_refinement 'CrysAlisPro 1.171.43.104a (Rigaku OD, 2023)'
_computing_data_collection 'CrysAlisPro system (CCD 43.105a 64-bit (release 11-01-2024))'
_computing_data_reduction 'CrysAlisPro 1.171.43.104a (Rigaku OD, 2023)'
_computing_molecular_graphics 'Olex2 1.5 (Dolomanov et al., 2009)'
_computing_publication_material 'Olex2 1.5 (Dolomanov et al., 2009)'
_computing_structure_refinement 'SHELXL 2018/3 (Sheldrick, 2015)'
_computing_structure_solution 'SHELXT 2018/2 (Sheldrick, 2018)'
_diffrn_ambient_environment N~2~
_diffrn_ambient_temperature 177.1(2)
_diffrn_detector 'Hybrid Pixel Array Detector'
_diffrn_detector_area_resol_mean 10.0000
_diffrn_detector_type HyPix
_diffrn_measured_fraction_theta_full 0.994
_diffrn_measured_fraction_theta_max 0.970
_diffrn_measurement_details
;
List of Runs (angles in degrees, time in seconds):

  # Type    Start    End  Width  t~exp~   \w     \q     \k     \f   Frames
#--------------------------------------------------------------------------
  1  \w    -78.00 -35.00   0.50    1.50    --  -47.74 -42.00  13.00   86
  2  \w    -45.00  19.00   0.50    1.50    --  -47.74  42.00 165.00  128
  3  \w     11.00  47.00   0.50    1.50    --   47.74 -42.00  13.00   72
  4  \w     41.00 120.00   0.50    1.50    --   47.74  42.00 165.00  158
  5  \w   -146.00-121.00   0.50    6.00    --  -91.75 -42.00  13.00   50
  6  \w    -47.00 -20.00   0.50    6.00    --  -91.75  42.00 165.00   54
  7  \w    137.00 177.00   0.50    6.00    --  113.25  42.00 165.00   80
  8  \w   -119.00 -88.00   0.50    1.50    --  -47.74 -77.00-120.00   62
  9  \w   -119.00 -89.00   0.50    1.50    --  -47.74 -77.00 -90.00   60
 10  \w    -83.00 -14.00   0.50    1.50    --  -47.74 125.00-120.00  138
 11  \w   -118.00 -89.00   0.50    1.50    --  -47.74 -77.00   0.00   58
 12  \w   -118.00 -88.00   0.50    1.50    --  -47.74 -77.00 -60.00   60
 13  \w    -51.00 -21.00   0.50    6.00    --  -91.75  61.00 -30.00   60
 14  \w    102.00 177.00   0.50    6.00    --  113.25  15.00 -60.00  150
 15  \w     42.00  67.00   0.50    6.00    --  113.25 -61.00   0.00   50
 16  \w    140.00 178.00   0.50    6.00    --  113.25  30.00-120.00   76
 17  \w     42.00  67.00   0.50    6.00    --  113.25 -61.00 150.00   50
 18  \w     50.00  91.00   0.50    6.00    --  113.25 -77.00 -90.00   82
 19  \w     45.00 104.00   0.50    6.00    --  113.25 -95.00 150.00  118
 20  \w     45.00  70.00   0.50    6.00    --  113.25 -61.00-180.00   50
 21  \w     42.00  67.00   0.50    6.00    --  113.25 -61.00-150.00   50
 22  \w     48.00  97.00   0.50    6.00    --  113.25 -77.00   0.00   98
 23  \w     44.00 104.00   0.50    6.00    --  113.25 -77.00  60.00  120
 24  \w     44.00  92.00   0.50    6.00    --  113.25 -77.00  30.00   96
 25  \w    153.00 178.00   0.50    6.00    --  113.25  61.00-180.00   50
 26  \w     42.00  70.00   0.50    6.00    --  113.25 -61.00  90.00   56
 27  \w     44.00  88.00   0.50    6.00    --  113.25 -95.00 120.00   88
 28  \w     45.00 102.00   0.50    6.00    --  113.25-125.00   0.00  114
 29  \w     42.00  67.00   0.50    6.00    --  113.25 -61.00 -90.00   50
 30  \w     97.00 140.00   0.50    6.00    --  113.25  61.00-180.00   86
 31  \w    104.00 130.00   0.50    6.00    --  113.25  30.00 -60.00   52
 32  \w     45.00  70.00   0.50    6.00    --  113.25 -61.00  60.00   50
 33  \w     42.00  67.00   0.50    6.00    --  113.25 -61.00 -60.00   50
 34  \w    121.00 173.00   0.50    6.00    --  113.25  15.00 150.00  104
 35  \w     57.00  83.00   0.50    6.00    --  113.25 -77.00-150.00   52
 36  \w     47.00  97.00   0.50    6.00    --  113.25 -77.00-120.00  100
 37  \w    104.00 136.00   0.50    6.00    --  113.25  30.00-120.00   64
;
_diffrn_measurement_device 'four-circle diffractometer'
_diffrn_measurement_device_type 'XtaLAB Synergy, Dualflex, HyPix'
_diffrn_measurement_method '\w scans'
_diffrn_orient_matrix_type 'CrysAlisPro convention (1999,Acta A55,543-557)'
_diffrn_orient_matrix_UB_11 0.0298196000
_diffrn_orient_matrix_UB_12 -0.0004240000
_diffrn_orient_matrix_UB_13 -0.0564989000
_diffrn_orient_matrix_UB_21 0.0966086000
_diffrn_orient_matrix_UB_22 0.0673346000
_diffrn_orient_matrix_UB_23 0.0155160000
_diffrn_orient_matrix_UB_31 0.0598333000
_diffrn_orient_matrix_UB_32 -0.1084302000
_diffrn_orient_matrix_UB_33 0.0098770000
_diffrn_radiation_monochromator mirror
_diffrn_radiation_probe x-ray
_diffrn_radiation_type 'Cu K\a'
_diffrn_radiation_wavelength 1.54184
_diffrn_reflns_av_R_equivalents 0.1005
_diffrn_reflns_av_unetI/netI 0.0808
_diffrn_reflns_Laue_measured_fraction_full 0.994
_diffrn_reflns_Laue_measured_fraction_max 0.970
_diffrn_reflns_limit_h_max 16
_diffrn_reflns_limit_h_min -12
_diffrn_reflns_limit_k_max 13
_diffrn_reflns_limit_k_min -15
_diffrn_reflns_limit_l_max 32
_diffrn_reflns_limit_l_min -33
_diffrn_reflns_number 35687
_diffrn_reflns_point_group_measured_fraction_full 0.994
_diffrn_reflns_point_group_measured_fraction_max 0.970
_diffrn_reflns_theta_full 67.684
_diffrn_reflns_theta_max 80.239
_diffrn_reflns_theta_min 4.039
_diffrn_source 'micro-focus sealed X-ray tube'
_diffrn_source_type 'PhotonJet (Cu) X-ray Source'
_exptl_absorpt_coefficient_mu 22.121
_exptl_absorpt_correction_T_max 0.762
_exptl_absorpt_correction_T_min 0.153
_exptl_absorpt_correction_type gaussian
_exptl_absorpt_process_details
;
CrysAlisPro 1.171.43.104a (Rigaku Oxford Diffraction, 2023)
Numerical absorption correction based on gaussian integration over
a multifaceted crystal model
Empirical absorption correction using spherical harmonics,
implemented in SCALE3 ABSPACK scaling algorithm.
;
_exptl_crystal_colour pink
_exptl_crystal_colour_primary pink
_exptl_crystal_density_diffrn 2.544
_exptl_crystal_description plate
_exptl_crystal_F_000 3064
_exptl_crystal_size_max 0.12
_exptl_crystal_size_mid 0.07
_exptl_crystal_size_min 0.02
_refine_diff_density_max 1.878
_refine_diff_density_min -1.720
_refine_diff_density_rms 0.232
_refine_ls_extinction_coef 0.00022(3)
_refine_ls_extinction_expression Fc^*^=kFc[1+0.001xFc^2^\l^3^/sin(2\q)]^-1/4^
_refine_ls_extinction_method 'SHELXL-2018/3 (Sheldrick 2018)'
_refine_ls_goodness_of_fit_ref 1.049
_refine_ls_hydrogen_treatment constr
_refine_ls_matrix_type full
_refine_ls_number_parameters 552
_refine_ls_number_reflns 8715
_refine_ls_number_restraints 3
_refine_ls_restrained_S_all 1.049
_refine_ls_R_factor_all 0.1115
_refine_ls_R_factor_gt 0.0881
_refine_ls_shift/su_max 0.000
_refine_ls_shift/su_mean 0.000
_refine_ls_structure_factor_coef Fsqd
_refine_ls_weighting_details 'w=1/[\s^2^(Fo^2^)+(0.0898P)^2^+63.1675P] where P=(Fo^2^+2Fc^2^)/3'
_refine_ls_weighting_scheme calc
_refine_ls_wR_factor_gt 0.2148
_refine_ls_wR_factor_ref 0.2299
_reflns_Friedel_coverage 0.000
_reflns_number_gt 6396
_reflns_number_total 8715
_reflns_threshold_expression 'I > 2\s(I)'
_cod_data_source_file d5dt03064a2.cif
_cod_data_source_block exp_7093
_cod_depositor_comments 'Adding full bibliography for 7720101--7720111.cif.'
_cod_database_code 7720105
_shelx_shelxl_version_number 2018/3
_chemical_oxdiff_formula 'C24 Co4 Mo12 N16 O68 Ge'
_shelx_space_group_comment
;
The symmetry employed for this shelxl refinement is uniquely defined
by the following loop, which should always be used as a source of
symmetry information in preference to the above space-group names.
They are only intended as comments.
;
_shelx_estimated_absorpt_t_max 0.666
_shelx_estimated_absorpt_t_min 0.177
_olex2_refinement_description
;
1. Fixed Uiso
 At 1.2 times of:
  All C(H,H) groups, All C(H,H,H,H) groups, All N(H,H) groups, All N(H,H,H,H)
  groups
2. Restrained distances
 Mo4-O16B
 1.65 with sigma of 0.001
 N8-C12A \\sim N8-C12B
 with sigma of 0.02
 C11-C12A \\sim C11-C12B
 with sigma of 0.02
3. Uiso/Uaniso restraints and constraints
Uanis(O7A) = Uanis(O7B)
Uanis(O11B) = Uanis(O11A)
Uanis(O8A) = Uanis(O8B)
Uanis(O12A) = Uanis(O12B)
Uanis(O10B) = Uanis(O10A)
Uanis(O20A) = Uanis(O20B)
Uanis(O16A) = Uanis(O16B)
Uanis(O21B) = Uanis(O21A)
Uanis(O19B) = Uanis(O19A)
Uanis(O18B) = Uanis(O18A)
Uanis(O8B) = Uanis(O8A) = Uanis(O17)
Uanis(C11) = Uanis(C12A) = Uanis(C12B)
4. Others
 Sof(H8BC)=Sof(H8BD)=Sof(H11C)=Sof(H11D)=Sof(C12B)=Sof(H12C)=Sof(H12D)=1-FVAR(1)
 Sof(H8AA)=Sof(H8AB)=Sof(H11A)=Sof(H11B)=Sof(C12A)=Sof(H12A)=Sof(H12B)=FVAR(1)
 Fixed Sof: O4(0.5) O7B(0.5) O8B(0.5) O3(0.5) O11B(0.5) O2(0.5) O1(0.5)
 O8A(0.5) O11A(0.5) O7A(0.5) O12A(0.5) O12B(0.5) O10A(0.5) O10B(0.5) O20A(0.5)
 O20B(0.5) O16B(0.5) O16A(0.5) O21A(0.5) O21B(0.5) O19B(0.5) O19A(0.5)
 O18B(0.5) O18A(0.5)
5.a Secondary CH2 refined with riding coordinates:
 N2(H2A,H2B), N4(H4A,H4B), N3(H3A,H3B), N1(H1A,H1B), N7(H7A,H7B), N6(H6A,H6B),
 N5(H5A,H5B), N8(H8AA,H8AB), N8(H8BC,H8BD), C6(H6C,H6D), C5(H5C,H5D), C9(H9A,
 H9B), C10(H10A,H10B), C3(H3C,H3D), C4(H4C,H4D), C11(H11A,H11B), C11(H11C,H11D),
  C12A(H12A,H12B), C12B(H12C,H12D)
;
_smtbx_masks_special_details
;
A solvent mask was calculated and 244 electrons were 
found in a volume of 724\%A^3^ in 1 void per unit cell. 
This is consistent with the presence of 
12[H2O] per Formula Unit 
which account for 240 electrons 
per unit cell.
;
_olex2_submission_special_instructions 'No special instructions were received'
_oxdiff_exptl_absorpt_empirical_details
;
Empirical correction (ABSPACK) includes:
- Absorption correction using spherical harmonics
- Frame scaling
- Detector area scaling
;
_oxdiff_exptl_absorpt_empirical_full_max 1.962
_oxdiff_exptl_absorpt_empirical_full_min 0.544

loop_
_space_group_symop_operation_xyz
'x, y, z'
'-x+1/2, y+1/2, -z+1/2'
'-x, -y, -z'
'x-1/2, -y-1/2, z-1/2'

loop_
_atom_site_label
_atom_site_type_symbol
_atom_site_fract_x
_atom_site_fract_y
_atom_site_fract_z
_atom_site_U_iso_or_equiv
_atom_site_adp_type
_atom_site_occupancy
_atom_site_site_symmetry_order
_atom_site_calc_flag
_atom_site_refinement_flags_posn
_atom_site_refinement_flags_adp
_atom_site_refinement_flags_occupancy
_atom_site_disorder_assembly
_atom_site_disorder_group
Mo4 Mo 0.37632(8) 0.33728(10) 0.40286(4) 0.0492(3) Uani 1 1 d D . . . .
Mo3 Mo 0.63615(9) 0.40114(10) 0.39661(4) 0.0526(3) Uani 1 1 d . . . . .
Mo5 Mo 0.23128(8) 0.46560(12) 0.49710(5) 0.0564(3) Uani 1 1 d . . . . .
Ge1 Ge 0.500000 0.500000 0.500000 0.0334(4) Uani 1 2 d S . P . .
Mo6 Mo 0.34565(9) 0.63070(14) 0.40288(5) 0.0678(4) Uani 1 1 d . . . . .
Mo2 Mo 0.61077(11) 0.69037(12) 0.41751(5) 0.0683(4) Uani 1 1 d . . . . .
Mo1 Mo 0.44320(10) 0.78651(11) 0.50908(6) 0.0686(4) Uani 1 1 d . . . . .
Co2 Co 0.12608(14) 0.94615(15) 0.30227(7) 0.0347(4) Uani 1 1 d . . . . .
Co1 Co 0.91145(13) 0.47509(15) 0.25194(8) 0.0357(4) Uani 1 1 d . . . . .
O28 O 0.0928(5) 0.8043(6) 0.2709(3) 0.0384(17) Uani 1 1 d . . . . .
O27 O 0.2637(6) 0.9101(6) 0.2901(3) 0.0430(19) Uani 1 1 d . . . . .
O24 O 0.8999(6) 0.3337(7) 0.2821(3) 0.0421(18) Uani 1 1 d . . . . .
O30 O 0.1745(6) 0.6532(6) 0.2454(3) 0.0411(18) Uani 1 1 d . . . . .
O23 O 0.7838(6) 0.4397(7) 0.2154(4) 0.046(2) Uani 1 1 d . . . . .
O29 O 0.3534(6) 0.7781(7) 0.2531(3) 0.045(2) Uani 1 1 d . . . . .
O25 O 0.6739(7) 0.2974(8) 0.2059(4) 0.059(3) Uani 1 1 d . . . . .
O26 O 0.7944(7) 0.1872(6) 0.2803(4) 0.051(2) Uani 1 1 d . . . . .
N2 N 1.0360(7) 0.4973(8) 0.2932(4) 0.041(2) Uani 1 1 d . . . . .
H2A H 1.061343 0.430783 0.304396 0.049 Uiso 1 1 calc R U . . .
H2B H 1.083200 0.530185 0.273935 0.049 Uiso 1 1 calc R U . . .
N4 N 0.9189(7) 0.6159(9) 0.2144(4) 0.046(2) Uani 1 1 d . . . . .
H4A H 0.860602 0.655513 0.217394 0.055 Uiso 1 1 calc R U . . .
H4B H 0.972484 0.656966 0.227465 0.055 Uiso 1 1 calc R U . . .
N3 N 0.9829(7) 0.4117(8) 0.1955(4) 0.042(2) Uani 1 1 d . . . . .
H3A H 1.039511 0.375469 0.208386 0.050 Uiso 1 1 calc R U . . .
H3B H 0.941762 0.361599 0.178375 0.050 Uiso 1 1 calc R U . . .
N1 N 0.8423(7) 0.5457(8) 0.3078(4) 0.045(2) Uani 1 1 d . . . . .
H1A H 0.824659 0.616263 0.298818 0.054 Uiso 1 1 calc R U . . .
H1B H 0.784468 0.507729 0.314044 0.054 Uiso 1 1 calc R U . . .
N7 N 0.1709(8) 1.0815(9) 0.3364(4) 0.046(2) Uani 1 1 d . . . . .
H7A H 0.223880 1.111291 0.320036 0.055 Uiso 1 1 calc R U . . .
H7B H 0.119058 1.131630 0.335319 0.055 Uiso 1 1 calc R U . . .
N6 N -0.0191(8) 0.9730(9) 0.3049(5) 0.047(2) Uani 1 1 d . . . . .
H6A H -0.050790 0.912366 0.317310 0.056 Uiso 1 1 calc R U . . .
H6B H -0.030606 1.031609 0.325842 0.056 Uiso 1 1 calc R U . . .
N5 N 0.1162(7) 1.0230(9) 0.2365(4) 0.044(2) Uani 1 1 d . . . . .
H5A H 0.164142 1.077400 0.236380 0.053 Uiso 1 1 calc R U . . .
H5B H 0.127966 0.974714 0.210644 0.053 Uiso 1 1 calc R U . . .
O9 O 0.6541(8) 0.7722(9) 0.3737(4) 0.065(3) Uani 1 1 d . . . . .
N8 N 0.1350(9) 0.8802(8) 0.3704(4) 0.048(2) Uani 1 1 d D . . . .
H8AA H 0.076741 0.842276 0.375893 0.058 Uiso 0.71(4) 1 calc R U P A 1
H8AB H 0.188310 0.832006 0.373245 0.058 Uiso 0.71(4) 1 calc R U P A 1
H8BC H 0.073240 0.882037 0.384580 0.058 Uiso 0.29(4) 1 calc R U P A 2
H8BD H 0.155923 0.808509 0.368774 0.058 Uiso 0.29(4) 1 calc R U P A 2
O22 O 0.2688(9) 0.6888(10) 0.3594(4) 0.077(3) Uani 1 1 d . . . . .
O6 O 0.3609(9) 0.7295(10) 0.5601(6) 0.095(5) Uani 1 1 d . . . . .
O15 O 0.4366(9) 0.2276(10) 0.4411(6) 0.092(4) Uani 1 1 d . . . . .
O14 O 0.5101(8) 0.3718(11) 0.3714(5) 0.082(4) Uani 1 1 d . . . . .
C7 C 0.2742(8) 0.8152(9) 0.2669(5) 0.037(2) Uani 1 1 d . . . . .
C8 C 0.1717(8) 0.7504(9) 0.2593(4) 0.033(2) Uani 1 1 d . . . . .
C1 C 0.7508(8) 0.3406(10) 0.2258(5) 0.043(3) Uani 1 1 d . . . . .
C2 C 0.8195(9) 0.2799(9) 0.2673(5) 0.043(3) Uani 1 1 d . . . . .
O5 O 0.4217(11) 0.9192(9) 0.5159(7) 0.102(5) Uani 1 1 d . . . . .
C6 C 0.9325(9) 0.5881(11) 0.1591(5) 0.047(3) Uani 1 1 d . . . . .
H6C H 0.954465 0.654372 0.140269 0.056 Uiso 1 1 calc R U . . .
H6D H 0.867632 0.560870 0.142422 0.056 Uiso 1 1 calc R U . . .
O13 O 0.7073(9) 0.3613(14) 0.3501(5) 0.094(4) Uani 1 1 d . . . . .
C5 C 1.0134(10) 0.4990(11) 0.1588(5) 0.049(3) Uani 1 1 d . . . . .
H5C H 1.017144 0.467751 0.123715 0.058 Uiso 1 1 calc R U . . .
H5D H 1.080950 0.529790 0.169905 0.058 Uiso 1 1 calc R U . . .
C9 C 0.0135(10) 1.0720(12) 0.2279(6) 0.053(3) Uani 1 1 d . . . . .
H9A H 0.011092 1.146273 0.243892 0.063 Uiso 1 1 calc R U . . .
H9B H -0.004489 1.079370 0.190467 0.063 Uiso 1 1 calc R U . . .
C10 C -0.0574(11) 0.9967(13) 0.2517(7) 0.062(4) Uani 1 1 d . . . . .
H10A H -0.063386 0.926980 0.231670 0.074 Uiso 1 1 calc R U . . .
H10B H -0.125810 1.031119 0.251792 0.074 Uiso 1 1 calc R U . . .
C3 C 0.9131(11) 0.5468(14) 0.3556(6) 0.059(4) Uani 1 1 d . . . . .
H3C H 0.892434 0.605077 0.379698 0.071 Uiso 1 1 calc R U . . .
H3D H 0.911465 0.474345 0.373399 0.071 Uiso 1 1 calc R U . . .
O4 O 0.4746(9) 0.6309(11) 0.4644(5) 0.023(3) Uani 0.5 1 d . . P B .
O7B O 0.5628(15) 0.7518(15) 0.4707(8) 0.053(3) Uani 0.5 1 d . . P B 1
C4 C 1.0154(12) 0.5692(16) 0.3386(6) 0.069(4) Uani 1 1 d . . . . .
H4C H 1.066678 0.554112 0.367208 0.083 Uiso 1 1 calc R U . . .
H4D H 1.020912 0.648124 0.328872 0.083 Uiso 1 1 calc R U . . .
O8B O 0.361(2) 0.711(2) 0.4644(9) 0.084(3) Uani 0.5 1 d . . P B 1
O3 O 0.3920(10) 0.4830(10) 0.5361(5) 0.028(3) Uani 0.5 1 d . . P B .
O11B O 0.4646(14) 0.7076(15) 0.3744(7) 0.048(3) Uani 0.5 1 d . . P B -1
O2 O 0.4900(11) 0.6014(12) 0.5421(6) 0.032(3) Uani 0.5 1 d . . P B .
O1 O 0.6054(12) 0.5226(14) 0.5372(6) 0.039(3) Uani 0.5 1 d . . P B .
O8A O 0.345(2) 0.782(2) 0.4489(9) 0.084(3) Uani 0.5 1 d . . P B -1
O11A O 0.4784(14) 0.6363(15) 0.3949(7) 0.048(3) Uani 0.5 1 d . . P B 1
O7A O 0.5484(14) 0.8256(14) 0.4557(8) 0.053(3) Uani 0.5 1 d . . P B -1
O12A O 0.6514(13) 0.5497(15) 0.3721(6) 0.041(3) Uani 0.5 1 d . . P B -1
O12B O 0.5995(13) 0.5518(15) 0.3917(6) 0.041(3) Uani 0.5 1 d . . P B 1
O10A O 0.7499(13) 0.6538(16) 0.4518(7) 0.046(3) Uani 0.5 1 d . . P B -1
O10B O 0.6952(13) 0.6572(16) 0.4670(7) 0.046(3) Uani 0.5 1 d . . P B 1
O20A O 0.2178(16) 0.5595(17) 0.4404(8) 0.049(4) Uani 0.5 1 d . . P B -1
O20B O 0.2609(16) 0.5896(17) 0.4550(8) 0.049(4) Uani 0.5 1 d . . P B 1
O16B O 0.3413(17) 0.254(2) 0.3545(8) 0.070(7) Uani 0.5 1 d D . P C -1
O16A O 0.3010(17) 0.296(3) 0.3523(11) 0.070(7) Uani 0.5 1 d . . P C 1
O21A O 0.2244(14) 0.5672(14) 0.5583(7) 0.043(3) Uani 0.5 1 d . . P B 1
O21B O 0.2775(14) 0.5473(14) 0.5451(7) 0.043(3) Uani 0.5 1 d . . P B -1
O19B O 0.1113(16) 0.431(2) 0.5050(7) 0.051(4) Uani 0.5 1 d . . P B 1
O19A O 0.1076(16) 0.449(2) 0.4821(7) 0.051(4) Uani 0.5 1 d . . P B -1
O18B O 0.2908(17) 0.371(2) 0.4523(8) 0.053(4) Uani 0.5 1 d . . P B -1
O18A O 0.2529(17) 0.343(2) 0.4378(8) 0.053(4) Uani 0.5 1 d . . P B 1
O17 O 0.3532(10) 0.4893(10) 0.3774(5) 0.084(3) Uani 1 1 d . . . . .
C11 C 0.2025(18) 1.0574(14) 0.3892(6) 0.082(5) Uani 1 1 d D . . . .
H11A H 0.276254 1.039745 0.391335 0.099 Uiso 0.71(4) 1 calc R U P A 1
H11B H 0.192443 1.124140 0.410425 0.099 Uiso 0.71(4) 1 calc R U P A 1
H11C H 0.269480 1.092982 0.397123 0.099 Uiso 0.29(4) 1 calc R U P A 2
H11D H 0.153077 1.091839 0.411701 0.099 Uiso 0.29(4) 1 calc R U P A 2
C12A C 0.150(3) 0.970(2) 0.4092(8) 0.082(5) Uani 0.71(4) 1 d D . P A 1
H12A H 0.082823 0.996680 0.419682 0.099 Uiso 0.71(4) 1 calc R U P A 1
H12B H 0.188479 0.941546 0.440270 0.099 Uiso 0.71(4) 1 calc R U P A 1
C12B C 0.211(5) 0.947(2) 0.402(3) 0.082(5) Uani 0.29(4) 1 d D . P A 2
H12C H 0.199693 0.937564 0.438735 0.099 Uiso 0.29(4) 1 calc R U P A 2
H12D H 0.280490 0.921306 0.395417 0.099 Uiso 0.29(4) 1 calc R U P A 2

loop_
_atom_site_aniso_label
_atom_site_aniso_U_11
_atom_site_aniso_U_22
_atom_site_aniso_U_33
_atom_site_aniso_U_23
_atom_site_aniso_U_13
_atom_site_aniso_U_12
Mo4 0.0509(6) 0.0523(6) 0.0441(6) -0.0097(5) 0.0000(4) -0.0127(5)
Mo3 0.0630(7) 0.0468(6) 0.0503(6) -0.0079(5) 0.0236(5) -0.0047(5)
Mo5 0.0295(5) 0.0832(9) 0.0560(6) 0.0184(6) -0.0026(4) -0.0102(5)
Ge1 0.0293(8) 0.0360(9) 0.0354(9) 0.0002(7) 0.0053(7) -0.0072(7)
Mo6 0.0407(6) 0.1169(12) 0.0452(6) 0.0091(7) -0.0036(5) 0.0227(7)
Mo2 0.0730(8) 0.0791(9) 0.0539(7) 0.0115(6) 0.0147(6) -0.0359(7)
Mo1 0.0618(7) 0.0486(7) 0.0973(10) -0.0247(7) 0.0221(7) -0.0071(6)
Co2 0.0341(9) 0.0276(9) 0.0426(10) 0.0002(7) 0.0028(7) -0.0030(7)
Co1 0.0257(8) 0.0282(9) 0.0534(11) -0.0023(8) 0.0036(8) -0.0025(7)
O28 0.026(3) 0.035(4) 0.054(5) -0.004(3) 0.003(3) -0.003(3)
O27 0.036(4) 0.029(4) 0.064(5) -0.008(4) -0.005(4) -0.001(3)
O24 0.033(4) 0.038(4) 0.056(5) 0.002(4) -0.001(3) -0.002(3)
O30 0.041(4) 0.030(4) 0.052(5) -0.005(3) 0.002(4) -0.004(3)
O23 0.033(4) 0.027(4) 0.076(6) 0.010(4) -0.002(4) 0.001(3)
O29 0.029(4) 0.046(5) 0.058(5) -0.007(4) -0.003(4) -0.001(3)
O25 0.041(5) 0.054(6) 0.079(7) 0.002(5) -0.008(5) -0.011(4)
O26 0.048(5) 0.024(4) 0.081(7) 0.006(4) 0.000(4) -0.011(4)
N2 0.032(5) 0.042(5) 0.049(6) 0.002(4) -0.001(4) -0.010(4)
N4 0.027(4) 0.043(6) 0.068(7) 0.003(5) 0.004(4) 0.003(4)
N3 0.035(5) 0.031(5) 0.057(6) -0.009(4) -0.012(4) 0.000(4)
N1 0.035(5) 0.037(5) 0.064(7) 0.005(5) 0.013(5) -0.005(4)
N7 0.053(6) 0.036(5) 0.049(6) 0.000(4) 0.005(5) -0.002(5)
N6 0.041(5) 0.035(5) 0.065(7) -0.003(5) 0.007(5) 0.001(4)
N5 0.037(5) 0.044(6) 0.052(6) -0.006(5) -0.001(4) -0.008(4)
O9 0.073(7) 0.058(6) 0.062(6) 0.022(5) 0.000(5) -0.008(5)
N8 0.059(6) 0.034(5) 0.050(6) 0.003(4) -0.001(5) -0.006(5)
O22 0.079(7) 0.085(8) 0.066(7) 0.034(6) 0.003(6) 0.023(6)
O6 0.054(6) 0.070(8) 0.163(14) 0.048(9) 0.024(7) 0.006(6)
O15 0.056(6) 0.058(7) 0.162(14) 0.034(8) 0.010(7) 0.000(5)
O14 0.042(5) 0.087(8) 0.118(10) 0.036(8) 0.014(6) -0.005(5)
C7 0.036(6) 0.025(5) 0.050(7) -0.005(5) -0.005(5) -0.004(4)
C8 0.032(5) 0.032(5) 0.036(5) 0.002(4) -0.002(4) -0.005(4)
C1 0.029(5) 0.032(6) 0.070(8) -0.008(6) 0.005(5) -0.014(5)
C2 0.037(6) 0.021(5) 0.071(8) -0.008(5) 0.003(6) 0.002(4)
O5 0.097(9) 0.039(6) 0.174(15) 0.032(8) 0.034(10) 0.007(6)
C6 0.041(6) 0.041(7) 0.058(8) 0.010(6) 0.004(6) 0.007(5)
O13 0.068(7) 0.151(13) 0.064(7) -0.004(8) 0.030(6) 0.018(8)
C5 0.051(7) 0.042(7) 0.053(7) 0.003(6) 0.003(6) 0.003(6)
C9 0.045(7) 0.046(7) 0.065(9) 0.005(6) -0.011(6) 0.005(6)
C10 0.049(8) 0.050(8) 0.085(11) -0.008(8) -0.007(7) 0.004(6)
C3 0.055(8) 0.070(10) 0.052(8) -0.007(7) -0.005(6) 0.002(7)
O4 0.019(6) 0.027(7) 0.024(6) -0.004(5) 0.004(5) -0.008(5)
O7B 0.058(7) 0.029(6) 0.073(9) -0.001(6) 0.015(7) 0.003(6)
C4 0.053(8) 0.088(12) 0.065(10) -0.009(9) 0.005(7) -0.027(8)
O8B 0.106(8) 0.076(6) 0.073(6) 0.032(5) 0.038(6) 0.042(6)
O3 0.032(7) 0.011(6) 0.039(8) -0.002(5) -0.017(6) 0.004(5)
O11B 0.054(7) 0.047(7) 0.043(7) 0.014(5) -0.011(6) -0.010(6)
O2 0.031(7) 0.027(7) 0.037(8) 0.008(6) 0.000(6) -0.011(6)
O1 0.043(9) 0.044(9) 0.030(7) -0.005(7) 0.004(6) 0.001(7)
O8A 0.106(8) 0.076(6) 0.073(6) 0.032(5) 0.038(6) 0.042(6)
O11A 0.054(7) 0.047(7) 0.043(7) 0.014(5) -0.011(6) -0.010(6)
O7A 0.058(7) 0.029(6) 0.073(9) -0.001(6) 0.015(7) 0.003(6)
O12A 0.049(8) 0.053(7) 0.023(6) -0.002(5) 0.009(4) -0.016(6)
O12B 0.049(8) 0.053(7) 0.023(6) -0.002(5) 0.009(4) -0.016(6)
O10A 0.034(7) 0.055(7) 0.047(8) -0.007(6) 0.001(5) -0.001(7)
O10B 0.034(7) 0.055(7) 0.047(8) -0.007(6) 0.001(5) -0.001(7)
O20A 0.058(12) 0.037(9) 0.054(10) 0.002(7) 0.012(8) -0.011(7)
O20B 0.058(12) 0.037(9) 0.054(10) 0.002(7) 0.012(8) -0.011(7)
O16B 0.046(13) 0.11(2) 0.057(7) -0.019(11) 0.007(10) -0.019(11)
O16A 0.046(13) 0.11(2) 0.057(7) -0.019(11) 0.007(10) -0.019(11)
O21A 0.046(8) 0.038(6) 0.045(7) 0.006(5) 0.006(6) 0.018(6)
O21B 0.046(8) 0.038(6) 0.045(7) 0.006(5) 0.006(6) 0.018(6)
O19B 0.038(5) 0.091(11) 0.023(9) 0.015(9) -0.011(8) -0.010(6)
O19A 0.038(5) 0.091(11) 0.023(9) 0.015(9) -0.011(8) -0.010(6)
O18B 0.057(12) 0.065(11) 0.035(9) -0.004(7) -0.002(7) -0.011(8)
O18A 0.057(12) 0.065(11) 0.035(9) -0.004(7) -0.002(7) -0.011(8)
O17 0.106(8) 0.076(6) 0.073(6) 0.032(5) 0.038(6) 0.042(6)
C11 0.151(16) 0.052(7) 0.043(6) 0.001(5) -0.006(8) -0.028(9)
C12A 0.151(16) 0.052(7) 0.043(6) 0.001(5) -0.006(8) -0.028(9)
C12B 0.151(16) 0.052(7) 0.043(6) 0.001(5) -0.006(8) -0.028(9)

loop_
_atom_type_symbol
_atom_type_description
_atom_type_scat_dispersion_real
_atom_type_scat_dispersion_imag
_atom_type_scat_source
C C 0.0181 0.0091 'International Tables Vol C Tables 4.2.6.8 and 6.1.1.4'
H H 0.0000 0.0000 'International Tables Vol C Tables 4.2.6.8 and 6.1.1.4'
Co Co -2.3653 3.6143 'International Tables Vol C Tables 4.2.6.8 and 6.1.1.4'
Ge Ge -1.0885 0.8855 'International Tables Vol C Tables 4.2.6.8 and 6.1.1.4'
Mo Mo -0.0483 2.7339 'International Tables Vol C Tables 4.2.6.8 and 6.1.1.4'
N N 0.0311 0.0180 'International Tables Vol C Tables 4.2.6.8 and 6.1.1.4'
O O 0.0492 0.0322 'International Tables Vol C Tables 4.2.6.8 and 6.1.1.4'

loop_
_exptl_crystal_face_index_h
_exptl_crystal_face_index_k
_exptl_crystal_face_index_l
_exptl_crystal_face_perp_dist
1 0 0 0.0619
-1 0 0 0.0520
0 -2 1 0.0298
0 2 -1 0.0345
0 0 1 0.0173
0 0 -1 0.0048

loop_
_geom_angle_atom_site_label_1
_geom_angle_atom_site_label_2
_geom_angle_atom_site_label_3
_geom_angle
_geom_angle_site_symmetry_1
_geom_angle_site_symmetry_3
_geom_angle_publ_flag
O15 Mo4 O14 90.5(5) . . ?
O15 Mo4 O2 66.7(6) . 3_666 ?
O15 Mo4 O1 98.2(6) . 3_666 ?
O15 Mo4 O18A 97.1(8) . . ?
O15 Mo4 O17 157.0(6) . . ?
O14 Mo4 O2 62.6(5) . 3_666 ?
O14 Mo4 O1 93.6(6) . 3_666 ?
O1 Mo4 O2 45.8(5) 3_666 3_666 ?
O16B Mo4 O15 93.9(11) . . ?
O16B Mo4 O14 91.6(10) . . ?
O16B Mo4 O2 146.1(9) . 3_666 ?
O16B Mo4 O1 166.8(10) . 3_666 ?
O16B Mo4 O16A 25.5(12) . . ?
O16B Mo4 O18B 121.5(11) . . ?
O16B Mo4 O18A 100.2(11) . . ?
O16B Mo4 O17 106.2(12) . . ?
O16A Mo4 O15 115.8(13) . . ?
O16A Mo4 O14 103.4(11) . . ?
O16A Mo4 O2 166.0(10) . 3_666 ?
O16A Mo4 O1 141.4(11) . 3_666 ?
O16A Mo4 O18B 105.2(11) . . ?
O16A Mo4 O18A 84.5(11) . . ?
O16A Mo4 O17 86.5(13) . . ?
O18B Mo4 O15 92.8(9) . . ?
O18B Mo4 O14 146.3(8) . . ?
O18B Mo4 O2 88.2(7) . 3_666 ?
O18B Mo4 O1 52.8(8) . 3_666 ?
O18B Mo4 O18A 21.4(6) . . ?
O18B Mo4 O17 86.3(9) . . ?
O18A Mo4 O14 165.4(8) . . ?
O18A Mo4 O2 109.2(7) . 3_666 ?
O18A Mo4 O1 73.1(7) . 3_666 ?
O18A Mo4 O17 90.3(8) . . ?
O17 Mo4 O14 78.1(5) . . ?
O17 Mo4 O2 90.4(6) . 3_666 ?
O17 Mo4 O1 63.3(6) . 3_666 ?
O6 Mo3 O3 93.0(6) 3_666 3_666 ?
O6 Mo3 O2 65.8(5) 3_666 3_666 ?
O6 Mo3 O21A 80.8(6) 3_666 3_666 ?
O14 Mo3 O6 92.2(5) . 3_666 ?
O14 Mo3 O3 102.4(6) . 3_666 ?
O14 Mo3 O2 64.7(6) . 3_666 ?
O14 Mo3 O12A 100.2(6) . . ?
O14 Mo3 O12B 86.5(6) . . ?
O14 Mo3 O21A 168.6(6) . 3_666 ?
O13 Mo3 O6 101.3(7) . 3_666 ?
O13 Mo3 O14 103.2(7) . . ?
O13 Mo3 O3 150.0(7) . 3_666 ?
O13 Mo3 O2 160.6(7) . 3_666 ?
O13 Mo3 O12A 87.4(8) . . ?
O13 Mo3 O12B 112.8(7) . . ?
O13 Mo3 O21A 87.1(7) . 3_666 ?
O3 Mo3 O2 48.9(5) 3_666 3_666 ?
O12A Mo3 O6 162.9(7) . 3_666 ?
O12A Mo3 O3 72.9(6) . 3_666 ?
O12A Mo3 O2 109.1(6) . 3_666 ?
O12A Mo3 O21A 85.0(7) . 3_666 ?
O12B Mo3 O6 145.3(7) . 3_666 ?
O12B Mo3 O3 53.8(6) . 3_666 ?
O12B Mo3 O2 82.6(6) . 3_666 ?
O12B Mo3 O12A 26.6(6) . . ?
O12B Mo3 O21A 94.1(7) . 3_666 ?
O21A Mo3 O3 69.2(6) 3_666 3_666 ?
O21A Mo3 O2 104.1(6) 3_666 3_666 ?
O3 Mo5 O1 48.2(5) . 3_666 ?
O10B Mo5 O3 56.5(6) 3_666 . ?
O10B Mo5 O1 78.1(7) 3_666 3_666 ?
O10B Mo5 O21A 97.3(7) 3_666 . ?
O10B Mo5 O18A 75.1(8) 3_666 . ?
O20A Mo5 O3 109.7(7) . . ?
O20A Mo5 O1 73.3(8) . 3_666 ?
O20A Mo5 O10B 148.7(9) . 3_666 ?
O20A Mo5 O20B 23.1(7) . . ?
O20A Mo5 O21A 104.3(8) . . ?
O20A Mo5 O18A 82.2(9) . . ?
O20B Mo5 O3 88.2(7) . . ?
O20B Mo5 O1 61.3(8) . 3_666 ?
O20B Mo5 O10B 138.6(9) . 3_666 ?
O20B Mo5 O21A 89.7(8) . . ?
O20B Mo5 O18A 95.1(9) . . ?
O21A Mo5 O3 71.2(6) . . ?
O21A Mo5 O1 110.0(7) . 3_666 ?
O21A Mo5 O18A 172.3(8) . . ?
O21B Mo5 O3 48.2(7) . . ?
O21B Mo5 O1 87.0(7) . 3_666 ?
O21B Mo5 O10B 86.8(8) . 3_666 ?
O21B Mo5 O20A 104.1(9) . . ?
O21B Mo5 O20B 83.5(9) . . ?
O21B Mo5 O21A 23.8(7) . . ?
O21B Mo5 O18B 133.5(9) . . ?
O21B Mo5 O18A 151.0(8) . . ?
O19B Mo5 O3 145.7(7) . . ?
O19B Mo5 O1 161.6(9) . 3_666 ?
O19B Mo5 O10B 101.2(9) . 3_666 ?
O19B Mo5 O20A 101.8(9) . . ?
O19B Mo5 O20B 119.8(10) . . ?
O19B Mo5 O21A 88.4(10) . . ?
O19B Mo5 O21B 111.4(10) . . ?
O19B Mo5 O19A 21.9(6) . . ?
O19B Mo5 O18B 111.4(11) . . ?
O19B Mo5 O18A 94.5(10) . . ?
O19A Mo5 O3 167.3(7) . . ?
O19A Mo5 O1 144.3(7) . 3_666 ?
O19A Mo5 O10B 117.6(10) . 3_666 ?
O19A Mo5 O20A 80.9(9) . . ?
O19A Mo5 O20B 101.0(10) . . ?
O19A Mo5 O21A 99.9(10) . . ?
O19A Mo5 O21B 123.6(10) . . ?
O19A Mo5 O18B 102.8(11) . . ?
O19A Mo5 O18A 85.2(10) . . ?
O18B Mo5 O3 85.6(7) . . ?
O18B Mo5 O1 51.1(8) . 3_666 ?
O18B Mo5 O10B 67.6(9) . 3_666 ?
O18B Mo5 O20A 84.3(10) . . ?
O18B Mo5 O20B 90.8(10) . . ?
O18B Mo5 O21A 156.7(8) . . ?
O18B Mo5 O18A 17.7(8) . . ?
O18A Mo5 O3 102.8(7) . . ?
O18A Mo5 O1 67.4(7) . 3_666 ?
O4 Ge1 O4 180.0(7) . 3_666 ?
O3 Ge1 O4 76.2(5) . 3_666 ?
O3 Ge1 O4 103.8(5) 3_666 3_666 ?
O3 Ge1 O4 103.8(5) . . ?
O3 Ge1 O4 76.2(5) 3_666 . ?
O3 Ge1 O3 180.0(13) 3_666 . ?
O2 Ge1 O4 71.2(6) 3_666 3_666 ?
O2 Ge1 O4 108.8(6) 3_666 . ?
O2 Ge1 O4 71.2(6) . . ?
O2 Ge1 O4 108.8(6) . 3_666 ?
O2 Ge1 O3 111.4(6) . 3_666 ?
O2 Ge1 O3 111.4(6) 3_666 . ?
O2 Ge1 O3 68.6(6) . . ?
O2 Ge1 O3 68.6(6) 3_666 3_666 ?
O2 Ge1 O2 180.0 . 3_666 ?
O2 Ge1 O1 114.2(7) . 3_666 ?
O2 Ge1 O1 114.2(7) 3_666 . ?
O2 Ge1 O1 65.8(7) 3_666 3_666 ?
O2 Ge1 O1 65.8(7) . . ?
O1 Ge1 O4 74.4(7) . 3_666 ?
O1 Ge1 O4 74.4(7) 3_666 . ?
O1 Ge1 O4 105.6(7) . . ?
O1 Ge1 O4 105.6(7) 3_666 3_666 ?
O1 Ge1 O3 112.3(7) 3_666 3_666 ?
O1 Ge1 O3 67.7(7) 3_666 . ?
O1 Ge1 O3 67.7(7) . 3_666 ?
O1 Ge1 O3 112.3(7) . . ?
O1 Ge1 O1 180.0 . 3_666 ?
O22 Mo6 O4 153.9(6) . . ?
O22 Mo6 O8B 113.6(8) . . ?
O22 Mo6 O11B 90.6(6) . . ?
O22 Mo6 O1 152.2(6) . 3_666 ?
O22 Mo6 O8A 89.7(8) . . ?
O22 Mo6 O11A 118.5(7) . . ?
O22 Mo6 O20A 91.0(7) . . ?
O22 Mo6 O20B 104.2(8) . . ?
O22 Mo6 O17 101.2(6) . . ?
O4 Mo6 O1 53.2(5) . 3_666 ?
O8B Mo6 O4 50.0(8) . . ?
O8B Mo6 O11B 91.7(10) . . ?
O8B Mo6 O1 80.8(8) . 3_666 ?
O8B Mo6 O8A 26.2(8) . . ?
O8B Mo6 O20A 82.4(10) . . ?
O11B Mo6 O4 72.0(6) . . ?
O11B Mo6 O1 113.6(6) . 3_666 ?
O11B Mo6 O8A 80.9(9) . . ?
O11B Mo6 O20A 174.0(8) . . ?
O8A Mo6 O4 68.9(7) . . ?
O8A Mo6 O1 107.0(7) . 3_666 ?
O11A Mo6 O4 51.7(6) . . ?
O11A Mo6 O8B 91.4(10) . . ?
O11A Mo6 O11B 30.8(7) . . ?
O11A Mo6 O1 83.1(7) . 3_666 ?
O11A Mo6 O8A 93.9(9) . . ?
O11A Mo6 O20A 149.6(8) . . ?
O11A Mo6 O20B 136.7(9) . . ?
O11A Mo6 O17 85.4(7) . . ?
O20A Mo6 O4 104.5(7) . . ?
O20A Mo6 O1 66.5(7) . 3_666 ?
O20A Mo6 O8A 93.3(9) . . ?
O20B Mo6 O4 86.6(7) . . ?
O20B Mo6 O8B 63.7(10) . . ?
O20B Mo6 O11B 154.6(8) . . ?
O20B Mo6 O1 59.4(8) . 3_666 ?
O20B Mo6 O8A 78.7(9) . . ?
O20B Mo6 O20A 19.8(7) . . ?
O17 Mo6 O4 101.7(5) . . ?
O17 Mo6 O8B 141.7(8) . . ?
O17 Mo6 O11B 103.9(7) . . ?
O17 Mo6 O1 61.0(5) . 3_666 ?
O17 Mo6 O8A 167.9(7) . . ?
O17 Mo6 O20A 81.5(7) . . ?
O17 Mo6 O20B 93.5(7) . . ?
O9 Mo2 O4 149.1(5) . . ?
O9 Mo2 O7B 117.2(7) . . ?
O9 Mo2 O3 152.4(6) . 3_666 ?
O9 Mo2 O11B 85.2(6) . . ?
O9 Mo2 O11A 109.8(6) . . ?
O9 Mo2 O7A 91.2(7) . . ?
O9 Mo2 O12A 89.3(6) . . ?
O9 Mo2 O12B 109.0(6) . . ?
O9 Mo2 O10A 95.5(7) . . ?
O9 Mo2 O10B 115.6(7) . . ?
O4 Mo2 O3 55.9(5) . 3_666 ?
O7B Mo2 O4 52.2(7) . . ?
O7B Mo2 O3 87.5(7) . 3_666 ?
O7B Mo2 O11B 91.1(9) . . ?
O7B Mo2 O11A 91.5(9) . . ?
O7B Mo2 O7A 27.7(8) . . ?
O7B Mo2 O12A 153.5(8) . . ?
O7B Mo2 O12B 132.3(8) . . ?
O7B Mo2 O10A 95.9(8) . . ?
O11B Mo2 O4 67.5(6) . . ?
O11B Mo2 O3 107.5(5) . 3_666 ?
O11A Mo2 O4 49.2(6) . . ?
O11A Mo2 O3 79.5(6) . 3_666 ?
O11A Mo2 O11B 28.0(6) . . ?
O11A Mo2 O7A 92.2(8) . . ?
O11A Mo2 O12A 79.2(7) . . ?
O11A Mo2 O10A 146.7(8) . . ?
O7A Mo2 O4 70.2(6) . . ?
O7A Mo2 O3 114.9(6) . 3_666 ?
O7A Mo2 O11B 79.2(8) . . ?
O7A Mo2 O12A 171.0(7) . . ?
O12A Mo2 O4 105.4(5) . . ?
O12A Mo2 O3 66.5(5) . 3_666 ?
O12A Mo2 O11B 91.9(7) . . ?
O12B Mo2 O4 82.0(6) . . ?
O12B Mo2 O3 51.6(6) . 3_666 ?
O12B Mo2 O11B 81.2(8) . . ?
O12B Mo2 O11A 61.2(8) . . ?
O12B Mo2 O7A 150.5(7) . . ?
O12B Mo2 O12A 23.5(6) . . ?
O12B Mo2 O10A 90.8(8) . . ?
O10A Mo2 O4 113.6(6) . . ?
O10A Mo2 O3 68.4(6) . 3_666 ?
O10A Mo2 O11B 171.7(7) . . ?
O10A Mo2 O7A 109.1(8) . . ?
O10A Mo2 O12A 79.9(7) . . ?
O10B Mo2 O4 91.1(7) . . ?
O10B Mo2 O7B 75.3(9) . . ?
O10B Mo2 O3 56.3(7) . 3_666 ?
O10B Mo2 O11B 158.6(8) . . ?
O10B Mo2 O11A 133.9(8) . . ?
O10B Mo2 O7A 94.6(8) . . ?
O10B Mo2 O12A 93.3(8) . . ?
O10B Mo2 O12B 95.6(8) . . ?
O10B Mo2 O10A 23.9(7) . . ?
O6 Mo1 O15 88.7(6) . 3_666 ?
O6 Mo1 O4 100.7(6) . . ?
O6 Mo1 O7B 142.2(7) . . ?
O6 Mo1 O2 64.3(5) . . ?
O6 Mo1 O8A 99.8(8) . . ?
O6 Mo1 O7A 170.3(6) . . ?
O15 Mo1 O4 95.8(5) 3_666 . ?
O15 Mo1 O2 61.5(5) 3_666 . ?
O15 Mo1 O7A 85.4(7) 3_666 . ?
O5 Mo1 O6 99.9(7) . . ?
O5 Mo1 O15 98.6(7) . 3_666 ?
O5 Mo1 O4 155.0(7) . . ?
O5 Mo1 O7B 114.4(7) . . ?
O5 Mo1 O8B 117.8(9) . . ?
O5 Mo1 O2 153.2(7) . . ?
O5 Mo1 O8A 90.0(9) . . ?
O5 Mo1 O7A 88.5(7) . . ?
O4 Mo1 O2 51.2(5) . . ?
O7B Mo1 O15 71.5(7) . 3_666 ?
O7B Mo1 O4 52.0(6) . . ?
O7B Mo1 O2 77.9(6) . . ?
O7B Mo1 O8A 95.8(9) . . ?
O7B Mo1 O7A 28.2(7) . . ?
O8B Mo1 O6 85.3(9) . . ?
O8B Mo1 O15 143.6(8) . 3_666 ?
O8B Mo1 O4 50.6(8) . . ?
O8B Mo1 O7B 92.0(9) . . ?
O8B Mo1 O2 83.8(8) . . ?
O8B Mo1 O8A 29.4(9) . . ?
O8B Mo1 O7A 94.9(9) . . ?
O8A Mo1 O15 166.8(8) . 3_666 ?
O8A Mo1 O4 72.8(8) . . ?
O8A Mo1 O2 113.1(8) . . ?
O8A Mo1 O7A 84.8(9) . . ?
O7A Mo1 O4 72.4(6) . . ?
O7A Mo1 O2 106.1(6) . . ?
O28 Co2 N6 88.0(4) . . ?
O28 Co2 N5 92.9(4) . . ?
O28 Co2 N8 91.2(4) . . ?
O27 Co2 O28 85.5(3) . . ?
O27 Co2 N7 90.1(4) . . ?
O27 Co2 N6 171.6(4) . . ?
O27 Co2 N5 88.9(4) . . ?
O27 Co2 N8 92.8(5) . . ?
N7 Co2 O28 174.6(4) . . ?
N7 Co2 N6 96.7(5) . . ?
N7 Co2 N5 90.1(4) . . ?
N7 Co2 N8 85.8(4) . . ?
N6 Co2 N5 86.3(5) . . ?
N8 Co2 N6 92.5(5) . . ?
N8 Co2 N5 175.7(5) . . ?
O24 Co1 O23 85.2(3) . . ?
O24 Co1 N2 88.9(4) . . ?
O24 Co1 N4 174.7(4) . . ?
O24 Co1 N3 90.7(4) . . ?
O24 Co1 N1 92.0(4) . . ?
O23 Co1 N4 90.8(4) . . ?
O23 Co1 N3 89.1(4) . . ?
O23 Co1 N1 92.0(4) . . ?
N2 Co1 O23 173.9(4) . . ?
N2 Co1 N4 95.2(4) . . ?
N2 Co1 N3 92.5(4) . . ?
N2 Co1 N1 86.7(5) . . ?
N3 Co1 N4 85.8(4) . . ?
N3 Co1 N1 177.2(4) . . ?
N1 Co1 N4 91.7(4) . . ?
C8 O28 Co2 112.6(7) . . ?
C7 O27 Co2 113.8(7) . . ?
C2 O24 Co1 114.7(8) . . ?
C1 O23 Co1 113.0(7) . . ?
Co1 N2 H2A 109.8 . . ?
Co1 N2 H2B 109.8 . . ?
H2A N2 H2B 108.2 . . ?
C4 N2 Co1 109.4(8) . . ?
C4 N2 H2A 109.8 . . ?
C4 N2 H2B 109.8 . . ?
Co1 N4 H4A 110.3 . . ?
Co1 N4 H4B 110.3 . . ?
H4A N4 H4B 108.6 . . ?
C6 N4 Co1 107.1(8) . . ?
C6 N4 H4A 110.3 . . ?
C6 N4 H4B 110.3 . . ?
Co1 N3 H3A 109.4 . . ?
Co1 N3 H3B 109.4 . . ?
H3A N3 H3B 108.0 . . ?
C5 N3 Co1 111.3(7) . . ?
C5 N3 H3A 109.4 . . ?
C5 N3 H3B 109.4 . . ?
Co1 N1 H1A 109.9 . . ?
Co1 N1 H1B 109.9 . . ?
H1A N1 H1B 108.3 . . ?
C3 N1 Co1 109.0(8) . . ?
C3 N1 H1A 109.9 . . ?
C3 N1 H1B 109.9 . . ?
Co2 N7 H7A 109.8 . . ?
Co2 N7 H7B 109.8 . . ?
H7A N7 H7B 108.3 . . ?
C11 N7 Co2 109.2(9) . . ?
C11 N7 H7A 109.8 . . ?
C11 N7 H7B 109.8 . . ?
Co2 N6 H6A 110.4 . . ?
Co2 N6 H6B 110.4 . . ?
H6A N6 H6B 108.6 . . ?
C10 N6 Co2 106.4(9) . . ?
C10 N6 H6A 110.4 . . ?
C10 N6 H6B 110.4 . . ?
Co2 N5 H5A 109.7 . . ?
Co2 N5 H5B 109.7 . . ?
H5A N5 H5B 108.2 . . ?
C9 N5 Co2 109.9(9) . . ?
C9 N5 H5A 109.7 . . ?
C9 N5 H5B 109.7 . . ?
Co2 N8 H8AA 110.0 . . ?
Co2 N8 H8AB 110.0 . . ?
Co2 N8 H8BC 110.5 . . ?
Co2 N8 H8BD 110.5 . . ?
H8AA N8 H8AB 108.4 . . ?
H8BC N8 H8BD 108.7 . . ?
C12A N8 Co2 108.4(11) . . ?
C12A N8 H8AA 110.0 . . ?
C12A N8 H8AB 110.0 . . ?
C12B N8 Co2 106(2) . . ?
C12B N8 H8BC 110.5 . . ?
C12B N8 H8BD 110.5 . . ?
Mo1 O6 Mo3 135.4(7) . 3_666 ?
Mo4 O15 Mo1 136.5(7) . 3_666 ?
Mo3 O14 Mo4 134.7(8) . . ?
O27 C7 C8 112.7(10) . . ?
O29 C7 O27 125.3(10) . . ?
O29 C7 C8 122.0(10) . . ?
O28 C8 C7 114.9(9) . . ?
O30 C8 O28 126.6(10) . . ?
O30 C8 C7 118.4(10) . . ?
O23 C1 C2 113.0(9) . . ?
O25 C1 O23 125.3(12) . . ?
O25 C1 C2 121.7(11) . . ?
O24 C2 C1 114.0(10) . . ?
O26 C2 O24 127.9(12) . . ?
O26 C2 C1 118.1(10) . . ?
N4 C6 H6C 110.4 . . ?
N4 C6 H6D 110.4 . . ?
N4 C6 C5 106.7(10) . . ?
H6C C6 H6D 108.6 . . ?
C5 C6 H6C 110.4 . . ?
C5 C6 H6D 110.4 . . ?
N3 C5 C6 106.6(11) . . ?
N3 C5 H5C 110.4 . . ?
N3 C5 H5D 110.4 . . ?
C6 C5 H5C 110.4 . . ?
C6 C5 H5D 110.4 . . ?
H5C C5 H5D 108.6 . . ?
N5 C9 H9A 110.4 . . ?
N5 C9 H9B 110.4 . . ?
H9A C9 H9B 108.6 . . ?
C10 C9 N5 106.5(11) . . ?
C10 C9 H9A 110.4 . . ?
C10 C9 H9B 110.4 . . ?
N6 C10 H10A 109.9 . . ?
N6 C10 H10B 109.9 . . ?
C9 C10 N6 109.0(12) . . ?
C9 C10 H10A 109.9 . . ?
C9 C10 H10B 109.9 . . ?
H10A C10 H10B 108.3 . . ?
N1 C3 H3C 110.4 . . ?
N1 C3 H3D 110.4 . . ?
H3C C3 H3D 108.6 . . ?
C4 C3 N1 106.7(12) . . ?
C4 C3 H3C 110.4 . . ?
C4 C3 H3D 110.4 . . ?
Ge1 O4 Mo6 117.3(6) . . ?
Ge1 O4 Mo2 113.7(6) . . ?
Ge1 O4 Mo1 119.2(6) . . ?
Mo6 O4 Mo2 101.3(5) . . ?
Mo1 O4 Mo6 102.3(5) . . ?
Mo1 O4 Mo2 100.4(5) . . ?
O8B O4 Ge1 126.2(10) . . ?
O8B O4 Mo6 53.5(10) . . ?
O8B O4 Mo2 120.1(10) . . ?
O8B O4 Mo1 51.0(10) . . ?
O8B O4 O11A 93.0(11) . . ?
O11A O4 Ge1 120.9(9) . . ?
O11A O4 Mo6 50.0(6) . . ?
O11A O4 Mo2 53.3(6) . . ?
O11A O4 Mo1 119.9(9) . . ?
Mo2 O7B Mo1 147.6(12) . . ?
O7A O7B Mo2 98.3(19) . . ?
O7A O7B Mo1 82.3(16) . . ?
N2 C4 H4C 109.7 . . ?
N2 C4 H4D 109.7 . . ?
C3 C4 N2 109.9(12) . . ?
C3 C4 H4C 109.7 . . ?
C3 C4 H4D 109.7 . . ?
H4C C4 H4D 108.2 . . ?
Mo1 O8B Mo6 148.0(15) . . ?
O4 O8B Mo6 76.5(10) . . ?
O4 O8B Mo1 78.4(12) . . ?
O8A O8B Mo6 96(2) . . ?
O8A O8B Mo1 86(3) . . ?
O8A O8B O4 130(3) . . ?
Mo3 O3 Mo5 102.0(6) 3_666 . ?
Mo3 O3 Mo2 98.1(5) 3_666 3_666 ?
Mo5 O3 Mo2 95.8(5) . 3_666 ?
Ge1 O3 Mo3 120.5(6) . 3_666 ?
Ge1 O3 Mo5 121.6(7) . . ?
Ge1 O3 Mo2 113.7(6) . 3_666 ?
O21B O3 Mo3 55.9(7) . 3_666 ?
O21B O3 Mo5 46.6(7) . . ?
O21B O3 Ge1 139.4(10) . . ?
O21B O3 Mo2 106.6(9) . 3_666 ?
Mo6 O11B Mo2 116.9(8) . . ?
O11A O11B Mo6 62.3(14) . . ?
O11A O11B Mo2 61.8(13) . . ?
Mo4 O2 Mo3 97.1(5) 3_666 3_666 ?
Mo4 O2 Mo1 95.1(5) 3_666 . ?
Mo3 O2 Mo1 94.3(5) 3_666 . ?
Ge1 O2 Mo4 123.9(8) . 3_666 ?
Ge1 O2 Mo3 121.5(7) . 3_666 ?
Ge1 O2 Mo1 118.1(7) . . ?
Ge1 O2 O1 57.5(7) . . ?
O1 O2 Mo4 66.5(6) . 3_666 ?
O1 O2 Mo3 131.8(9) . 3_666 ?
O1 O2 Mo1 130.6(9) . . ?
Mo4 O1 Mo5 98.5(6) 3_666 3_666 ?
Mo4 O1 Mo6 96.4(5) 3_666 3_666 ?
Mo5 O1 Mo6 94.2(6) 3_666 3_666 ?
Ge1 O1 Mo4 124.3(8) . 3_666 ?
Ge1 O1 Mo5 122.1(8) . 3_666 ?
Ge1 O1 Mo6 114.8(8) . 3_666 ?
Ge1 O1 O2 56.7(7) . . ?
O2 O1 Mo4 67.6(7) . 3_666 ?
O2 O1 Mo5 141.0(10) . 3_666 ?
O2 O1 Mo6 122.7(9) . 3_666 ?
Mo1 O8A Mo6 115.4(10) . . ?
O8B O8A Mo6 58(2) . . ?
O8B O8A Mo1 65(2) . . ?
Mo6 O11A Mo2 149.3(11) . . ?
Mo6 O11A O4 78.3(9) . . ?
O4 O11A Mo2 77.5(7) . . ?
O11B O11A Mo6 86.9(16) . . ?
O11B O11A Mo2 90.2(15) . . ?
O11B O11A O4 122.3(19) . . ?
Mo1 O7A Mo2 115.6(8) . . ?
O7B O7A Mo2 54.1(15) . . ?
O7B O7A Mo1 69.5(16) . . ?
Mo3 O12A Mo2 121.4(7) . . ?
O12B O12A Mo3 74.5(17) . . ?
O12B O12A Mo2 55.4(16) . . ?
Mo2 O12B Mo3 148.7(10) . . ?
O12A O12B Mo3 79.0(18) . . ?
O12A O12B Mo2 101.1(18) . . ?
O10B O10A Mo2 54.9(17) . . ?
Mo2 O10B Mo5 144.7(11) . 3_666 ?
O10A O10B Mo5 77(2) . 3_666 ?
O10A O10B Mo2 101(2) . . ?
Mo5 O20A Mo6 123.9(11) . . ?
O20B O20A Mo5 82(3) . . ?
O20B O20A Mo6 57(2) . . ?
Mo6 O20B Mo5 140.7(13) . . ?
O20A O20B Mo5 75(3) . . ?
O20A O20B Mo6 103(3) . . ?
O16A O16B Mo4 79.0(18) . . ?
O16B O16A Mo4 75.5(18) . . ?
Mo5 O21A Mo3 117.5(8) . 3_666 ?
O21B O21A Mo3 64.4(18) . 3_666 ?
O21B O21A Mo5 54.6(18) . . ?
Mo5 O21B O3 85.1(9) . . ?
O21A O21B Mo5 102(2) . . ?
O21A O21B O3 162(2) . . ?
O19A O19B Mo5 79(3) . . ?
O19B O19A Mo5 79(3) . . ?
Mo4 O18B Mo5 154.2(14) . . ?
O18A O18B Mo4 88(3) . . ?
O18A O18B Mo5 109(4) . . ?
Mo4 O18A Mo5 121.0(10) . . ?
O18B O18A Mo4 71(3) . . ?
O18B O18A Mo5 53(3) . . ?
Mo6 O17 Mo4 139.1(7) . . ?
N7 C11 H11A 109.0 . . ?
N7 C11 H11B 109.0 . . ?
N7 C11 H11C 108.3 . . ?
N7 C11 H11D 108.3 . . ?
H11A C11 H11B 107.8 . . ?
H11C C11 H11D 107.4 . . ?
C12A C11 N7 113.1(17) . . ?
C12A C11 H11A 109.0 . . ?
C12A C11 H11B 109.0 . . ?
C12B C11 N7 116(2) . . ?
C12B C11 H11C 108.3 . . ?
C12B C11 H11D 108.3 . . ?
N8 C12A H12A 109.5 . . ?
N8 C12A H12B 109.5 . . ?
C11 C12A N8 110.6(17) . . ?
C11 C12A H12A 109.5 . . ?
C11 C12A H12B 109.5 . . ?
H12A C12A H12B 108.1 . . ?
N8 C12B H12C 109.4 . . ?
N8 C12B H12D 109.4 . . ?
C11 C12B N8 111(2) . . ?
C11 C12B H12C 109.4 . . ?
C11 C12B H12D 109.4 . . ?
H12C C12B H12D 108.0 . . ?

loop_
_geom_bond_atom_site_label_1
_geom_bond_atom_site_label_2
_geom_bond_distance
_geom_bond_site_symmetry_2
_geom_bond_publ_flag
Mo4 O15 1.810(12) . ?
Mo4 O14 2.023(10) . ?
Mo4 O2 2.321(14) 3_666 ?
Mo4 O1 2.302(15) 3_666 ?
Mo4 O16B 1.6500(10) . ?
Mo4 O16A 1.67(2) . ?
Mo4 O18B 1.80(2) . ?
Mo4 O18A 1.90(2) . ?
Mo4 O17 1.969(11) . ?
Mo3 O6 1.937(12) 3_666 ?
Mo3 O14 1.780(11) . ?
Mo3 O13 1.641(11) . ?
Mo3 O3 2.284(14) 3_666 ?
Mo3 O2 2.363(15) 3_666 ?
Mo3 O12A 1.919(17) . ?
Mo3 O12B 1.883(18) . ?
Mo3 O21A 2.150(18) 3_666 ?
Mo5 O3 2.297(13) . ?
Mo5 O1 2.373(16) 3_666 ?
Mo5 O10B 1.974(19) 3_666 ?
Mo5 O20A 1.86(2) . ?
Mo5 O20B 1.91(2) . ?
Mo5 O21A 2.015(18) . ?
Mo5 O21B 1.676(18) . ?
Mo5 O19B 1.66(2) . ?
Mo5 O19A 1.66(2) . ?
Mo5 O18B 1.83(2) . ?
Mo5 O18A 2.17(2) . ?
Ge1 O4 1.851(13) 3_666 ?
Ge1 O4 1.851(13) . ?
Ge1 O3 1.757(16) 3_666 ?
Ge1 O3 1.757(16) . ?
Ge1 O2 1.651(15) . ?
Ge1 O2 1.651(15) 3_666 ?
Ge1 O1 1.665(15) 3_666 ?
Ge1 O1 1.665(16) . ?
Mo6 O22 1.630(10) . ?
Mo6 O4 2.261(12) . ?
Mo6 O8B 1.87(3) . ?
Mo6 O11B 1.995(18) . ?
Mo6 O1 2.478(16) 3_666 ?
Mo6 O8A 2.19(3) . ?
Mo6 O11A 1.769(18) . ?
Mo6 O20A 2.17(2) . ?
Mo6 O20B 1.87(2) . ?
Mo6 O17 1.836(13) . ?
Mo2 O9 1.634(10) . ?
Mo2 O4 2.335(12) . ?
Mo2 O7B 1.719(19) . ?
Mo2 O3 2.417(13) 3_666 ?
Mo2 O11B 2.175(17) . ?
Mo2 O11A 1.917(17) . ?
Mo2 O7A 2.101(18) . ?
Mo2 O12A 2.153(17) . ?
Mo2 O12B 1.806(17) . ?
Mo2 O10A 2.034(17) . ?
Mo2 O10B 1.697(18) . ?
Mo1 O6 1.886(13) . ?
Mo1 O15 1.990(14) 3_666 ?
Mo1 O5 1.639(12) . ?
Mo1 O4 2.258(13) . ?
Mo1 O7B 1.953(19) . ?
Mo1 O8B 1.79(3) . ?
Mo1 O2 2.460(14) . ?
Mo1 O8A 1.97(3) . ?
Mo1 O7A 2.07(2) . ?
Co2 O28 1.936(8) . ?
Co2 O27 1.902(8) . ?
Co2 N7 1.935(10) . ?
Co2 N6 1.939(10) . ?
Co2 N5 1.941(11) . ?
Co2 N8 1.938(11) . ?
Co1 O24 1.888(8) . ?
Co1 O23 1.926(8) . ?
Co1 N2 1.922(9) . ?
Co1 N4 1.965(11) . ?
Co1 N3 1.942(11) . ?
Co1 N1 1.952(11) . ?
O28 C8 1.274(13) . ?
O27 C7 1.307(13) . ?
O24 C2 1.280(14) . ?
O30 C8 1.229(13) . ?
O23 C1 1.306(14) . ?
O29 C7 1.206(14) . ?
O25 C1 1.224(14) . ?
O26 C2 1.220(14) . ?
N2 H2A 0.9100 . ?
N2 H2B 0.9100 . ?
N2 C4 1.501(19) . ?
N4 H4A 0.9100 . ?
N4 H4B 0.9100 . ?
N4 C6 1.495(17) . ?
N3 H3A 0.9100 . ?
N3 H3B 0.9100 . ?
N3 C5 1.490(16) . ?
N1 H1A 0.9100 . ?
N1 H1B 0.9100 . ?
N1 C3 1.506(17) . ?
N7 H7A 0.9100 . ?
N7 H7B 0.9100 . ?
N7 C11 1.438(18) . ?
N6 H6A 0.9100 . ?
N6 H6B 0.9100 . ?
N6 C10 1.47(2) . ?
N5 H5A 0.9100 . ?
N5 H5B 0.9100 . ?
N5 C9 1.478(16) . ?
N8 H8AA 0.9100 . ?
N8 H8AB 0.9100 . ?
N8 H8BC 0.9100 . ?
N8 H8BD 0.9100 . ?
N8 C12A 1.49(2) . ?
N8 C12B 1.49(3) . ?
C7 C8 1.559(14) . ?
C1 C2 1.549(18) . ?
C6 H6C 0.9900 . ?
C6 H6D 0.9900 . ?
C6 C5 1.512(17) . ?
C5 H5C 0.9900 . ?
C5 H5D 0.9900 . ?
C9 H9A 0.9900 . ?
C9 H9B 0.9900 . ?
C9 C10 1.46(2) . ?
C10 H10A 0.9900 . ?
C10 H10B 0.9900 . ?
C3 H3C 0.9900 . ?
C3 H3D 0.9900 . ?
C3 C4 1.46(2) . ?
O4 O8B 1.78(3) . ?
O4 O11A 1.81(2) . ?
O7B O7A 0.99(2) . ?
C4 H4C 0.9900 . ?
C4 H4D 0.9900 . ?
O8B O8A 0.97(3) . ?
O3 O21B 1.72(2) . ?
O11B O11A 1.02(2) . ?
O2 O1 1.80(2) . ?
O12A O12B 0.87(2) . ?
O10A O10B 0.84(2) . ?
O20A O20B 0.76(2) . ?
O16B O16A 0.73(3) . ?
O21A O21B 0.83(2) . ?
O19B O19A 0.631(18) . ?
O18B O18A 0.70(2) . ?
C11 H11A 0.9900 . ?
C11 H11B 0.9900 . ?
C11 H11C 0.9900 . ?
C11 H11D 0.9900 . ?
C11 C12A 1.37(2) . ?
C11 C12B 1.37(3) . ?
C12A H12A 0.9900 . ?
C12A H12B 0.9900 . ?
C12B H12C 0.9900 . ?
C12B H12D 0.9900 . ?

loop_
_geom_torsion_atom_site_label_1
_geom_torsion_atom_site_label_2
_geom_torsion_atom_site_label_3
_geom_torsion_atom_site_label_4
_geom_torsion
_geom_torsion_site_symmetry_1
_geom_torsion_site_symmetry_2
_geom_torsion_site_symmetry_3
_geom_torsion_site_symmetry_4
_geom_torsion_publ_flag
Mo4 O2 O1 Mo5 -75.4(13) 3_666 . . 3_666 ?
Mo4 O2 O1 Ge1 -176.8(7) 3_666 . . . ?
Mo4 O2 O1 Mo6 83.1(8) 3_666 . . 3_666 ?
Mo4 O18B O18A Mo5 -160(2) . . . . ?
Mo3 O3 O21B Mo5 -170.9(10) 3_666 . . . ?
Mo3 O3 O21B O21A -58(8) 3_666 . . . ?
Mo3 O2 O1 Mo4 -78.0(10) 3_666 . . 3_666 ?
Mo3 O2 O1 Mo5 -153.4(9) 3_666 . . 3_666 ?
Mo3 O2 O1 Ge1 105.1(10) 3_666 . . . ?
Mo3 O2 O1 Mo6 5.1(16) 3_666 . . 3_666 ?
Mo3 O12A O12B Mo2 148.1(10) . . . . ?
Mo3 O21A O21B Mo5 166.1(15) 3_666 . . . ?
Mo3 O21A O21B O3 56(7) 3_666 . . . ?
Mo5 O3 O21B O21A 113(8) . . . . ?
Mo5 O20A O20B Mo6 139.4(13) . . . . ?
Mo5 O21A O21B O3 -110(8) . . . . ?
Mo5 O18B O18A Mo4 160(2) . . . . ?
Ge1 O4 O8B Mo6 -99.5(10) . . . . ?
Ge1 O4 O8B Mo1 100.6(12) . . . . ?
Ge1 O4 O8B O8A 175(3) . . . . ?
Ge1 O4 O11A Mo6 101.2(9) . . . . ?
Ge1 O4 O11A Mo2 -97.9(8) . . . . ?
Ge1 O4 O11A O11B 179.9(18) . . . . ?
Ge1 O3 O21B Mo5 90.4(14) . . . . ?
Ge1 O3 O21B O21A -157(7) . . . . ?
Ge1 O2 O1 Mo4 176.8(7) . . . 3_666 ?
Ge1 O2 O1 Mo5 101.5(14) . . . 3_666 ?
Ge1 O2 O1 Mo6 -100.0(10) . . . 3_666 ?
Mo6 O4 O8B Mo1 -159.9(12) . . . . ?
Mo6 O4 O8B O8A -86(4) . . . . ?
Mo6 O4 O11A Mo2 160.9(9) . . . . ?
Mo6 O4 O11A O11B 79(2) . . . . ?
Mo6 O8B O8A Mo1 -147.9(15) . . . . ?
Mo6 O11B O11A Mo2 -149.4(11) . . . . ?
Mo6 O11B O11A O4 -74.1(16) . . . . ?
Mo6 O20A O20B Mo5 -139.4(13) . . . . ?
Mo2 O4 O8B Mo6 81.6(11) . . . . ?
Mo2 O4 O8B Mo1 -78.3(10) . . . . ?
Mo2 O4 O8B O8A -4(4) . . . . ?
Mo2 O4 O11A Mo6 -160.9(9) . . . . ?
Mo2 O4 O11A O11B -82.2(19) . . . . ?
Mo2 O7B O7A Mo1 147.3(12) . . . . ?
Mo2 O3 O21B Mo5 -82.2(7) 3_666 . . . ?
Mo2 O3 O21B O21A 30(8) 3_666 . . . ?
Mo2 O11B O11A Mo6 149.4(11) . . . . ?
Mo2 O11B O11A O4 75.3(14) . . . . ?
Mo2 O12A O12B Mo3 -148.1(10) . . . . ?
Mo2 O10A O10B Mo5 143.9(11) . . . 3_666 ?
Mo1 O4 O8B Mo6 159.9(12) . . . . ?
Mo1 O4 O8B O8A 74(4) . . . . ?
Mo1 O4 O11A Mo6 -80.7(8) . . . . ?
Mo1 O4 O11A Mo2 80.2(8) . . . . ?
Mo1 O4 O11A O11B -2(2) . . . . ?
Mo1 O7B O7A Mo2 -147.3(12) . . . . ?
Mo1 O8B O8A Mo6 147.9(15) . . . . ?
Mo1 O2 O1 Mo4 75.9(9) . . . 3_666 ?
Mo1 O2 O1 Mo5 1(2) . . . 3_666 ?
Mo1 O2 O1 Ge1 -100.9(11) . . . . ?
Mo1 O2 O1 Mo6 159.0(7) . . . 3_666 ?
Co2 O28 C8 O30 169.8(9) . . . . ?
Co2 O28 C8 C7 -6.8(12) . . . . ?
Co2 O27 C7 O29 176.3(10) . . . . ?
Co2 O27 C7 C8 -5.2(12) . . . . ?
Co2 N7 C11 C12A -31(3) . . . . ?
Co2 N7 C11 C12B 10(4) . . . . ?
Co2 N6 C10 C9 -43.8(13) . . . . ?
Co2 N5 C9 C10 -33.4(13) . . . . ?
Co2 N8 C12A C11 -30(3) . . . . ?
Co2 N8 C12B C11 37(6) . . . . ?
Co1 O24 C2 O26 179.1(11) . . . . ?
Co1 O24 C2 C1 2.4(13) . . . . ?
Co1 O23 C1 O25 -176.9(11) . . . . ?
Co1 O23 C1 C2 3.4(13) . . . . ?
Co1 N2 C4 C3 33.7(16) . . . . ?
Co1 N4 C6 C5 -45.4(11) . . . . ?
Co1 N3 C5 C6 -31.9(12) . . . . ?
Co1 N1 C3 C4 38.3(15) . . . . ?
O27 C7 C8 O28 8.2(14) . . . . ?
O27 C7 C8 O30 -168.7(10) . . . . ?
O23 Co1 O24 C2 -0.5(9) . . . . ?
O23 C1 C2 O24 -3.9(16) . . . . ?
O23 C1 C2 O26 179.0(12) . . . . ?
O29 C7 C8 O28 -173.2(11) . . . . ?
O29 C7 C8 O30 9.9(17) . . . . ?
O25 C1 C2 O24 176.4(12) . . . . ?
O25 C1 C2 O26 -0.7(19) . . . . ?
N2 Co1 O24 C2 178.0(9) . . . . ?
N4 C6 C5 N3 50.1(13) . . . . ?
N3 Co1 O24 C2 -89.6(9) . . . . ?
N1 Co1 O24 C2 91.4(9) . . . . ?
N1 C3 C4 N2 -46.6(18) . . . . ?
N7 C11 C12A N8 41(4) . . . . ?
N7 C11 C12B N8 -32(7) . . . . ?
N5 C9 C10 N6 50.8(15) . . . . ?
O9 Mo2 O7B Mo1 110(2) . . . . ?
O9 Mo2 O7B O7A 21(2) . . . . ?
O9 Mo2 O12B Mo3 121.2(17) . . . . ?
O9 Mo2 O12B O12A 34.3(19) . . . . ?
O9 Mo2 O10B Mo5 -118.6(18) . . . 3_666 ?
O9 Mo2 O10B O10A -35(2) . . . . ?
O22 Mo6 O8B Mo1 -117(2) . . . . ?
O22 Mo6 O8B O4 -156.0(7) . . . . ?
O22 Mo6 O8B O8A -26(3) . . . . ?
O22 Mo6 O11A Mo2 112.2(19) . . . . ?
O22 Mo6 O11A O4 150.9(7) . . . . ?
O22 Mo6 O11A O11B 27.0(18) . . . . ?
O22 Mo6 O20B Mo5 131.5(18) . . . . ?
O22 Mo6 O20B O20A 50(3) . . . . ?
O22 Mo6 O17 Mo4 -151.6(11) . . . . ?
O6 Mo3 O14 Mo4 51.7(10) 3_666 . . . ?
O6 Mo3 O12B Mo2 57(2) 3_666 . . . ?
O6 Mo3 O12B O12A 150.0(14) 3_666 . . . ?
O6 Mo1 O8B Mo6 -147(2) . . . . ?
O6 Mo1 O8B O4 -108.0(8) . . . . ?
O6 Mo1 O8B O8A 120(2) . . . . ?
O15 Mo4 O16B O16A 151(4) . . . . ?
O15 Mo4 O16A O16B -33(5) . . . . ?
O15 Mo4 O18B Mo5 125(3) . . . . ?
O15 Mo4 O18B O18A -103(3) . . . . ?
O15 Mo1 O6 Mo3 -53.3(12) 3_666 . . 3_666 ?
O15 Mo1 O8B Mo6 -66(3) 3_666 . . . ?
O15 Mo1 O8B O4 -26.5(17) 3_666 . . . ?
O15 Mo1 O8B O8A -159.0(16) 3_666 . . . ?
O14 Mo4 O15 Mo1 54.4(12) . . . 3_666 ?
O14 Mo4 O16B O16A -119(4) . . . . ?
O14 Mo4 O16A O16B 64(5) . . . . ?
O14 Mo4 O18B Mo5 30(4) . . . . ?
O14 Mo4 O18B O18A 162(3) . . . . ?
O14 Mo3 O12B Mo2 145.6(19) . . . . ?
O14 Mo3 O12B O12A -121.2(16) . . . . ?
O5 Mo1 O6 Mo3 -151.8(13) . . . 3_666 ?
O5 Mo1 O8B Mo6 114(2) . . . . ?
O5 Mo1 O8B O4 153.3(8) . . . . ?
O5 Mo1 O8B O8A 21(2) . . . . ?
O13 Mo3 O14 Mo4 153.8(10) . . . . ?
O13 Mo3 O12B Mo2 -111.6(18) . . . . ?
O13 Mo3 O12B O12A -18.4(17) . . . . ?
O4 Ge1 O3 Mo3 -69.4(7) . . . 3_666 ?
O4 Ge1 O3 Mo3 110.6(7) 3_666 . . 3_666 ?
O4 Ge1 O3 Mo5 -119.0(8) 3_666 . . . ?
O4 Ge1 O3 Mo5 61.0(8) . . . . ?
O4 Ge1 O3 Mo2 174.6(6) . . . 3_666 ?
O4 Ge1 O3 Mo2 -5.4(6) 3_666 . . 3_666 ?
O4 Ge1 O3 O21B 2.3(16) . . . . ?
O4 Ge1 O3 O21B -177.7(16) 3_666 . . . ?
O4 Ge1 O2 Mo4 65.7(9) 3_666 . . 3_666 ?
O4 Ge1 O2 Mo4 -114.3(9) . . . 3_666 ?
O4 Ge1 O2 Mo3 -60.2(9) 3_666 . . 3_666 ?
O4 Ge1 O2 Mo3 119.8(9) . . . 3_666 ?
O4 Ge1 O2 Mo1 4.5(6) . . . . ?
O4 Ge1 O2 Mo1 -175.5(6) 3_666 . . . ?
O4 Ge1 O2 O1 62.3(8) 3_666 . . . ?
O4 Ge1 O2 O1 -117.7(8) . . . . ?
O4 Ge1 O1 Mo4 57.0(10) . . . 3_666 ?
O4 Ge1 O1 Mo4 -123.0(10) 3_666 . . 3_666 ?
O4 Ge1 O1 Mo5 107.2(10) 3_666 . . 3_666 ?
O4 Ge1 O1 Mo5 -72.8(10) . . . 3_666 ?
O4 Ge1 O1 Mo6 -5.4(6) 3_666 . . 3_666 ?
O4 Ge1 O1 Mo6 174.6(6) . . . 3_666 ?
O4 Ge1 O1 O2 -119.5(7) 3_666 . . . ?
O4 Ge1 O1 O2 60.5(7) . . . . ?
O4 Mo6 O8B Mo1 39(2) . . . . ?
O4 Mo6 O8B O8A 130(3) . . . . ?
O4 Mo6 O11A Mo2 -38.7(16) . . . . ?
O4 Mo6 O11A O11B -123.9(18) . . . . ?
O4 Mo6 O20B Mo5 -72.5(18) . . . . ?
O4 Mo6 O20B O20A -154(3) . . . . ?
O4 Mo6 O17 Mo4 40.9(12) . . . . ?
O4 Mo2 O7B Mo1 -35.4(17) . . . . ?
O4 Mo2 O7B O7A -124(2) . . . . ?
O4 Mo2 O12B Mo3 -88.6(18) . . . . ?
O4 Mo2 O12B O12A -175.5(18) . . . . ?
O4 Mo2 O10B Mo5 77.6(18) . . . 3_666 ?
O4 Mo2 O10B O10A 161(2) . . . . ?
O4 Mo1 O6 Mo3 42.4(13) . . . 3_666 ?
O4 Mo1 O8B Mo6 -39(2) . . . . ?
O4 Mo1 O8B O8A -133(2) . . . . ?
O4 O8B O8A Mo6 77(3) . . . . ?
O4 O8B O8A Mo1 -71(3) . . . . ?
O7B Mo2 O12B Mo3 -74(2) . . . . ?
O7B Mo2 O12B O12A -160.5(17) . . . . ?
O7B Mo2 O10B Mo5 128(2) . . . 3_666 ?
O7B Mo2 O10B O10A -149(2) . . . . ?
O7B Mo1 O6 Mo3 4(2) . . . 3_666 ?
O7B Mo1 O8B Mo6 -5(2) . . . . ?
O7B Mo1 O8B O4 34.2(9) . . . . ?
O7B Mo1 O8B O8A -98(2) . . . . ?
O8B Mo6 O11A Mo2 -6(2) . . . . ?
O8B Mo6 O11A O4 32.9(9) . . . . ?
O8B Mo6 O11A O11B -90.9(16) . . . . ?
O8B Mo6 O20B Mo5 -119(2) . . . . ?
O8B Mo6 O20B O20A 159(3) . . . . ?
O8B Mo6 O17 Mo4 4(2) . . . . ?
O8B Mo1 O6 Mo3 90.8(14) . . . 3_666 ?
O8B O4 O11A Mo6 -34.9(11) . . . . ?
O8B O4 O11A Mo2 126.0(11) . . . . ?
O8B O4 O11A O11B 44(2) . . . . ?
O3 Mo3 O14 Mo4 -41.9(10) 3_666 . . . ?
O3 Mo3 O12B Mo2 37.4(16) 3_666 . . . ?
O3 Mo3 O12B O12A 130.6(17) 3_666 . . . ?
O3 Mo5 O20A Mo6 18.5(14) . . . . ?
O3 Mo5 O20A O20B -23(3) . . . . ?
O3 Mo5 O21B O21A -163(2) . . . . ?
O3 Mo5 O19B O19A 174(3) . . . . ?
O3 Mo5 O19A O19B -15(8) . . . . ?
O3 Mo5 O18B Mo4 -64(3) . . . . ?
O3 Mo5 O18B O18A 168(4) . . . . ?
O3 Ge1 O4 Mo6 -67.8(7) . . . . ?
O3 Ge1 O4 Mo6 112.2(7) 3_666 . . . ?
O3 Ge1 O4 Mo2 -5.6(6) 3_666 . . . ?
O3 Ge1 O4 Mo2 174.4(6) . . . . ?
O3 Ge1 O4 Mo1 -123.6(7) 3_666 . . . ?
O3 Ge1 O4 Mo1 56.4(7) . . . . ?
O3 Ge1 O4 O8B 175.4(15) 3_666 . . . ?
O3 Ge1 O4 O8B -4.6(15) . . . . ?
O3 Ge1 O4 O11A -125.5(10) . . . . ?
O3 Ge1 O4 O11A 54.5(10) 3_666 . . . ?
O3 Ge1 O2 Mo4 132.0(10) . . . 3_666 ?
O3 Ge1 O2 Mo4 -48.0(10) 3_666 . . 3_666 ?
O3 Ge1 O2 Mo3 -173.9(7) 3_666 . . 3_666 ?
O3 Ge1 O2 Mo3 6.1(7) . . . 3_666 ?
O3 Ge1 O2 Mo1 -109.2(8) . . . . ?
O3 Ge1 O2 Mo1 70.8(8) 3_666 . . . ?
O3 Ge1 O2 O1 128.5(8) . . . . ?
O3 Ge1 O2 O1 -51.5(8) 3_666 . . . ?
O3 Ge1 O1 Mo4 124.5(11) 3_666 . . 3_666 ?
O3 Ge1 O1 Mo4 -55.5(11) . . . 3_666 ?
O3 Ge1 O1 Mo5 -5.3(7) 3_666 . . 3_666 ?
O3 Ge1 O1 Mo5 174.7(7) . . . 3_666 ?
O3 Ge1 O1 Mo6 -117.9(9) 3_666 . . 3_666 ?
O3 Ge1 O1 Mo6 62.1(9) . . . 3_666 ?
O3 Ge1 O1 O2 128.0(8) 3_666 . . . ?
O3 Ge1 O1 O2 -52.0(8) . . . . ?
O3 Mo2 O7B Mo1 -83(2) 3_666 . . . ?
O3 Mo2 O7B O7A -171.4(18) 3_666 . . . ?
O3 Mo2 O12B Mo3 -36.2(15) 3_666 . . . ?
O3 Mo2 O12B O12A -123(2) 3_666 . . . ?
O3 Mo2 O10B Mo5 30.9(15) 3_666 . . 3_666 ?
O3 Mo2 O10B O10A 114(2) 3_666 . . . ?
O11B Mo6 O8B Mo1 -25(2) . . . . ?
O11B Mo6 O8B O4 -64.6(9) . . . . ?
O11B Mo6 O8B O8A 65(2) . . . . ?
O11B Mo6 O11A Mo2 85(2) . . . . ?
O11B Mo6 O11A O4 123.9(18) . . . . ?
O11B Mo6 O20B Mo5 -105(2) . . . . ?
O11B Mo6 O20B O20A 174(2) . . . . ?
O11B Mo6 O17 Mo4 115.0(11) . . . . ?
O11B Mo2 O7B Mo1 25(2) . . . . ?
O11B Mo2 O7B O7A -63.9(18) . . . . ?
O11B Mo2 O12B Mo3 -156.9(19) . . . . ?
O11B Mo2 O12B O12A 116.1(18) . . . . ?
O11B Mo2 O10B Mo5 76(3) . . . 3_666 ?
O11B Mo2 O10B O10A 159(2) . . . . ?
O2 Mo4 O15 Mo1 -5.3(10) 3_666 . . 3_666 ?
O2 Mo4 O16B O16A -157(3) 3_666 . . . ?
O2 Mo4 O16A O16B 64(8) 3_666 . . . ?
O2 Mo4 O18B Mo5 59(3) 3_666 . . . ?
O2 Mo4 O18B O18A -169(3) 3_666 . . . ?
O2 Mo3 O14 Mo4 -10.1(8) 3_666 . . . ?
O2 Mo3 O12B Mo2 80.7(18) 3_666 . . . ?
O2 Mo3 O12B O12A 173.9(16) 3_666 . . . ?
O2 Ge1 O4 Mo6 -129.1(8) . . . . ?
O2 Ge1 O4 Mo6 50.9(8) 3_666 . . . ?
O2 Ge1 O4 Mo2 113.0(7) . . . . ?
O2 Ge1 O4 Mo2 -67.0(7) 3_666 . . . ?
O2 Ge1 O4 Mo1 175.0(7) 3_666 . . . ?
O2 Ge1 O4 Mo1 -5.0(7) . . . . ?
O2 Ge1 O4 O8B 114.0(15) 3_666 . . . ?
O2 Ge1 O4 O8B -66.0(15) . . . . ?
O2 Ge1 O4 O11A 173.1(11) . . . . ?
O2 Ge1 O4 O11A -6.9(11) 3_666 . . . ?
O2 Ge1 O3 Mo3 173.8(7) 3_666 . . 3_666 ?
O2 Ge1 O3 Mo3 -6.2(7) . . . 3_666 ?
O2 Ge1 O3 Mo5 124.1(9) . . . . ?
O2 Ge1 O3 Mo5 -55.9(9) 3_666 . . . ?
O2 Ge1 O3 Mo2 -122.3(8) . . . 3_666 ?
O2 Ge1 O3 Mo2 57.7(8) 3_666 . . 3_666 ?
O2 Ge1 O3 O21B 65.5(15) . . . . ?
O2 Ge1 O3 O21B -114.5(15) 3_666 . . . ?
O2 Ge1 O1 Mo4 -3.5(8) . . . 3_666 ?
O2 Ge1 O1 Mo4 176.5(8) 3_666 . . 3_666 ?
O2 Ge1 O1 Mo5 -133.3(12) . . . 3_666 ?
O2 Ge1 O1 Mo5 46.7(12) 3_666 . . 3_666 ?
O2 Ge1 O1 Mo6 114.1(9) . . . 3_666 ?
O2 Ge1 O1 Mo6 -65.9(9) 3_666 . . 3_666 ?
O2 Ge1 O1 O2 180.000(6) 3_666 . . . ?
O2 Mo1 O6 Mo3 5.5(10) . . . 3_666 ?
O2 Mo1 O8B Mo6 -82(2) . . . . ?
O2 Mo1 O8B O4 -43.4(8) . . . . ?
O2 Mo1 O8B O8A -176(2) . . . . ?
O1 Mo4 O15 Mo1 -39.3(12) 3_666 . . 3_666 ?
O1 Mo4 O16B O16A -5(9) 3_666 . . . ?
O1 Mo4 O16A O16B 178(3) 3_666 . . . ?
O1 Mo4 O18B Mo5 27(2) 3_666 . . . ?
O1 Mo4 O18B O18A 159(4) 3_666 . . . ?
O1 Mo5 O20A Mo6 -13.7(10) 3_666 . . . ?
O1 Mo5 O20A O20B -55(3) 3_666 . . . ?
O1 Mo5 O21B O3 -32.0(8) 3_666 . . . ?
O1 Mo5 O21B O21A 165(2) 3_666 . . . ?
O1 Mo5 O19B O19A -55(6) 3_666 . . . ?
O1 Mo5 O19A O19B 154(3) 3_666 . . . ?
O1 Mo5 O18B Mo4 -27(2) 3_666 . . . ?
O1 Mo5 O18B O18A -155(4) 3_666 . . . ?
O1 Ge1 O4 Mo6 -6.1(7) 3_666 . . . ?
O1 Ge1 O4 Mo6 173.9(7) . . . . ?
O1 Ge1 O4 Mo2 -123.9(8) 3_666 . . . ?
O1 Ge1 O4 Mo2 56.1(8) . . . . ?
O1 Ge1 O4 Mo1 118.1(8) 3_666 . . . ?
O1 Ge1 O4 Mo1 -61.9(8) . . . . ?
O1 Ge1 O4 O8B -122.9(15) . . . . ?
O1 Ge1 O4 O8B 57.1(15) 3_666 . . . ?
O1 Ge1 O4 O11A -63.8(10) 3_666 . . . ?
O1 Ge1 O4 O11A 116.2(10) . . . . ?
O1 Ge1 O3 Mo3 -135.8(9) 3_666 . . 3_666 ?
O1 Ge1 O3 Mo3 44.2(9) . . . 3_666 ?
O1 Ge1 O3 Mo5 -5.4(7) 3_666 . . . ?
O1 Ge1 O3 Mo5 174.6(7) . . . . ?
O1 Ge1 O3 Mo2 108.2(8) 3_666 . . 3_666 ?
O1 Ge1 O3 Mo2 -71.8(8) . . . 3_666 ?
O1 Ge1 O3 O21B 115.9(15) . . . . ?
O1 Ge1 O3 O21B -64.1(15) 3_666 . . . ?
O1 Ge1 O2 Mo4 3.5(8) . . . 3_666 ?
O1 Ge1 O2 Mo4 -176.5(8) 3_666 . . 3_666 ?
O1 Ge1 O2 Mo3 -122.4(10) . . . 3_666 ?
O1 Ge1 O2 Mo3 57.6(10) 3_666 . . 3_666 ?
O1 Ge1 O2 Mo1 122.3(10) . . . . ?
O1 Ge1 O2 Mo1 -57.7(10) 3_666 . . . ?
O1 Ge1 O2 O1 180.000(5) 3_666 . . . ?
O1 Mo6 O8B Mo1 88(2) 3_666 . . . ?
O1 Mo6 O8B O4 49.0(8) 3_666 . . . ?
O1 Mo6 O8B O8A 179(3) 3_666 . . . ?
O1 Mo6 O11A Mo2 -86.3(19) 3_666 . . . ?
O1 Mo6 O11A O4 -47.6(7) 3_666 . . . ?
O1 Mo6 O11A O11B -171.5(15) 3_666 . . . ?
O1 Mo6 O20B Mo5 -24.0(15) 3_666 . . . ?
O1 Mo6 O20B O20A -106(3) 3_666 . . . ?
O1 Mo6 O17 Mo4 5.5(10) 3_666 . . . ?
O8A Mo6 O8B Mo1 -91(4) . . . . ?
O8A Mo6 O8B O4 -130(3) . . . . ?
O8A Mo6 O11A Mo2 20(2) . . . . ?
O8A Mo6 O11A O4 59.1(9) . . . . ?
O8A Mo6 O11A O11B -64.8(16) . . . . ?
O8A Mo6 O20B Mo5 -142(2) . . . . ?
O8A Mo6 O20B O20A 136(3) . . . . ?
O8A Mo6 O17 Mo4 3(5) . . . . ?
O8A Mo1 O6 Mo3 116.5(13) . . . 3_666 ?
O8A Mo1 O8B Mo6 93(3) . . . . ?
O8A Mo1 O8B O4 133(2) . . . . ?
O11A Mo6 O8B Mo1 6(2) . . . . ?
O11A Mo6 O8B O4 -33.9(10) . . . . ?
O11A Mo6 O8B O8A 96(2) . . . . ?
O11A Mo6 O20B Mo5 -58(2) . . . . ?
O11A Mo6 O20B O20A -140(3) . . . . ?
O11A Mo6 O17 Mo4 90.2(12) . . . . ?
O11A Mo2 O7B Mo1 -3(2) . . . . ?
O11A Mo2 O7B O7A -91.9(18) . . . . ?
O11A Mo2 O12B Mo3 -136(2) . . . . ?
O11A Mo2 O12B O12A 137(2) . . . . ?
O11A Mo2 O10B Mo5 50(2) . . . 3_666 ?
O11A Mo2 O10B O10A 134(2) . . . . ?
O11A O4 O8B Mo6 33.0(9) . . . . ?
O11A O4 O8B Mo1 -126.9(9) . . . . ?
O11A O4 O8B O8A -53(4) . . . . ?
O7A Mo2 O7B Mo1 89(3) . . . . ?
O7A Mo2 O12B Mo3 -108(2) . . . . ?
O7A Mo2 O12B O12A 164.9(17) . . . . ?
O7A Mo2 O10B Mo5 147.8(18) . . . 3_666 ?
O7A Mo2 O10B O10A -129(2) . . . . ?
O7A Mo1 O8B Mo6 23(2) . . . . ?
O7A Mo1 O8B O4 62.3(9) . . . . ?
O7A Mo1 O8B O8A -70(2) . . . . ?
O12A Mo3 O14 Mo4 -116.5(10) . . . . ?
O12A Mo3 O12B Mo2 -93(2) . . . . ?
O12A Mo2 O7B Mo1 -72(3) . . . . ?
O12A Mo2 O7B O7A -160.3(16) . . . . ?
O12A Mo2 O12B Mo3 87(3) . . . . ?
O12A Mo2 O10B Mo5 -27.8(19) . . . 3_666 ?
O12A Mo2 O10B O10A 56(2) . . . . ?
O12B Mo3 O14 Mo4 -93.6(10) . . . . ?
O12B Mo2 O7B Mo1 -54(3) . . . . ?
O12B Mo2 O7B O7A -143.0(16) . . . . ?
O12B Mo2 O10B Mo5 -4.4(19) . . . 3_666 ?
O12B Mo2 O10B O10A 79(2) . . . . ?
O10A Mo2 O7B Mo1 -151(2) . . . . ?
O10A Mo2 O7B O7A 120.6(18) . . . . ?
O10A Mo2 O12B Mo3 25.2(19) . . . . ?
O10A Mo2 O12B O12A -61.8(18) . . . . ?
O10A Mo2 O10B Mo5 -83(3) . . . 3_666 ?
O10B Mo5 O20A Mo6 -39(2) 3_666 . . . ?
O10B Mo5 O20A O20B -80(3) 3_666 . . . ?
O10B Mo5 O21B O3 46.3(9) 3_666 . . . ?
O10B Mo5 O21B O21A -116(2) 3_666 . . . ?
O10B Mo5 O19B O19A -141(4) 3_666 . . . ?
O10B Mo5 O19A O19B 45(4) 3_666 . . . ?
O10B Mo5 O18B Mo4 -120(3) 3_666 . . . ?
O10B Mo5 O18B O18A 112(4) 3_666 . . . ?
O10B Mo2 O7B Mo1 -139(2) . . . . ?
O10B Mo2 O7B O7A 133(2) . . . . ?
O10B Mo2 O12B Mo3 1.7(19) . . . . ?
O10B Mo2 O12B O12A -85.3(19) . . . . ?
O20A Mo5 O21B O3 -103.9(10) . . . . ?
O20A Mo5 O21B O21A 93(2) . . . . ?
O20A Mo5 O19B O19A 18(4) . . . . ?
O20A Mo5 O19A O19B -162(4) . . . . ?
O20A Mo5 O18B Mo4 46(3) . . . . ?
O20A Mo5 O18B O18A -82(4) . . . . ?
O20A Mo6 O8B Mo1 156(3) . . . . ?
O20A Mo6 O8B O4 116.3(10) . . . . ?
O20A Mo6 O8B O8A -114(3) . . . . ?
O20A Mo6 O11A Mo2 -83(3) . . . . ?
O20A Mo6 O11A O4 -44.3(18) . . . . ?
O20A Mo6 O11A O11B -168.2(15) . . . . ?
O20A Mo6 O20B Mo5 82(3) . . . . ?
O20A Mo6 O17 Mo4 -62.3(12) . . . . ?
O20B Mo5 O20A Mo6 41(2) . . . . ?
O20B Mo5 O21B O3 -93.4(10) . . . . ?
O20B Mo5 O21B O21A 104(2) . . . . ?
O20B Mo5 O19B O19A 33(4) . . . . ?
O20B Mo5 O19A O19B -151(4) . . . . ?
O20B Mo5 O18B Mo4 24(3) . . . . ?
O20B Mo5 O18B O18A -104(4) . . . . ?
O20B Mo6 O8B Mo1 149(3) . . . . ?
O20B Mo6 O8B O4 109.3(12) . . . . ?
O20B Mo6 O8B O8A -121(3) . . . . ?
O20B Mo6 O11A Mo2 -57(2) . . . . ?
O20B Mo6 O11A O4 -18.6(15) . . . . ?
O20B Mo6 O11A O11B -142.5(15) . . . . ?
O20B Mo6 O17 Mo4 -46.4(13) . . . . ?
O16B Mo4 O15 Mo1 146.0(14) . . . 3_666 ?
O16B Mo4 O18B Mo5 -138(3) . . . . ?
O16B Mo4 O18B O18A -6(4) . . . . ?
O16A Mo4 O15 Mo1 159.6(14) . . . 3_666 ?
O16A Mo4 O18B Mo5 -117(3) . . . . ?
O16A Mo4 O18B O18A 15(4) . . . . ?
O21A Mo3 O14 Mo4 0(4) 3_666 . . . ?
O21A Mo3 O12B Mo2 -23.1(19) 3_666 . . . ?
O21A Mo3 O12B O12A 70.2(16) 3_666 . . . ?
O21A Mo5 O20A Mo6 93.3(12) . . . . ?
O21A Mo5 O20A O20B 52(3) . . . . ?
O21A Mo5 O21B O3 163(2) . . . . ?
O21A Mo5 O19B O19A 122(4) . . . . ?
O21A Mo5 O19A O19B -59(4) . . . . ?
O21A Mo5 O18B Mo4 -67(4) . . . . ?
O21A Mo5 O18B O18A 165(3) . . . . ?
O21B Mo5 O20A Mo6 68.8(13) . . . . ?
O21B Mo5 O20A O20B 28(3) . . . . ?
O21B Mo5 O19B O19A 128(4) . . . . ?
O21B Mo5 O19A O19B -61(4) . . . . ?
O21B Mo5 O18B Mo4 -58(3) . . . . ?
O21B Mo5 O18B O18A 174(3) . . . . ?
O19B Mo5 O20A Mo6 -175.3(13) . . . . ?
O19B Mo5 O20A O20B 144(3) . . . . ?
O19B Mo5 O21B O3 147.1(10) . . . . ?
O19B Mo5 O21B O21A -16(2) . . . . ?
O19B Mo5 O18B Mo4 147(3) . . . . ?
O19B Mo5 O18B O18A 18(4) . . . . ?
O19A Mo5 O20A Mo6 -168.7(15) . . . . ?
O19A Mo5 O20A O20B 150(3) . . . . ?
O19A Mo5 O21B O3 167.7(10) . . . . ?
O19A Mo5 O21B O21A 5(2) . . . . ?
O19A Mo5 O18B Mo4 126(3) . . . . ?
O19A Mo5 O18B O18A -3(4) . . . . ?
O18B Mo4 O15 Mo1 -92.1(13) . . . 3_666 ?
O18B Mo4 O16B O16A 55(5) . . . . ?
O18B Mo4 O16A O16B -134(4) . . . . ?
O18B Mo5 O20A Mo6 -64.7(12) . . . . ?
O18B Mo5 O20A O20B -106(3) . . . . ?
O18B Mo5 O21B O3 -8.4(16) . . . . ?
O18B Mo5 O21B O21A -171.0(18) . . . . ?
O18B Mo5 O19B O19A -71(4) . . . . ?
O18B Mo5 O19A O19B 116(4) . . . . ?
O18A Mo4 O15 Mo1 -113.2(13) . . . 3_666 ?
O18A Mo4 O16B O16A 53(5) . . . . ?
O18A Mo4 O16A O16B -128(5) . . . . ?
O18A Mo4 O18B Mo5 -132(6) . . . . ?
O18A Mo5 O20A Mo6 -82.3(12) . . . . ?
O18A Mo5 O20A O20B -123(3) . . . . ?
O18A Mo5 O21B O3 -5(2) . . . . ?
O18A Mo5 O21B O21A -167.2(18) . . . . ?
O18A Mo5 O19B O19A -65(4) . . . . ?
O18A Mo5 O19A O19B 115(4) . . . . ?
O18A Mo5 O18B Mo4 128(6) . . . . ?
O17 Mo4 O15 Mo1 -5(2) . . . 3_666 ?
O17 Mo4 O16B O16A -41(5) . . . . ?
O17 Mo4 O16A O16B 141(5) . . . . ?
O17 Mo4 O18B Mo5 -32(3) . . . . ?
O17 Mo4 O18B O18A 100(3) . . . . ?
O17 Mo6 O8B Mo1 90(3) . . . . ?
O17 Mo6 O8B O4 50.4(17) . . . . ?
O17 Mo6 O8B O8A -179.6(19) . . . . ?
O17 Mo6 O11A Mo2 -148(2) . . . . ?
O17 Mo6 O11A O4 -108.8(7) . . . . ?
O17 Mo6 O11A O11B 127.3(15) . . . . ?
O17 Mo6 O20B Mo5 29.0(19) . . . . ?
O17 Mo6 O20B O20A -53(3) . . . . ?

loop_
_exptl_oxdiff_crystal_face_indexfrac_h
_exptl_oxdiff_crystal_face_indexfrac_k
_exptl_oxdiff_crystal_face_indexfrac_l
_exptl_oxdiff_crystal_face_x
_exptl_oxdiff_crystal_face_y
_exptl_oxdiff_crystal_face_z
0.9999 -0.0012 0.0036 0.0296 0.0966 0.0600
-0.9999 0.0012 -0.0036 -0.0296 -0.0966 -0.0600
-0.0008 -2.0001 1.0024 -0.0558 -0.1192 0.2267
0.0008 2.0001 -1.0024 0.0558 0.1192 -0.2267
-0.0002 0.0011 0.9991 -0.0565 0.0156 0.0097
0.0002 -0.0011 -0.9991 0.0565 -0.0156 -0.0097

loop_
_smtbx_masks_void_nr
_smtbx_masks_void_average_x
_smtbx_masks_void_average_y
_smtbx_masks_void_average_z
_smtbx_masks_void_volume
_smtbx_masks_void_count_electrons
_smtbx_masks_void_content
1 0.000 0.000 0.500 362.5 121.6 '12 H2O'
2 0.500 0.500 1.000 362.5 121.6 '12 H2O'
